data_4123139
loop_
_publ_author_name
'Omoto, Kenichiro'
'Tashiro, Shohei'
'Kuritani, Masumi'
'Shionoya, Mitsuhiko'

_publ_section_title
;
 Multipoint Recognition of Ditopic Aromatic Guest Molecules via Ag-\p
 Interactions within a Dimetal Macrocycle.
;
_journal_name_full 'Journal of the American Chemical Society'
_journal_page_first 141216134140000
_journal_paper_doi 10.1021/ja5106249
_journal_year 2014
_chemical_formula_moiety 'C104 H80 Ag2 N4 O4, C112 H96 Ag2 N4 O4, 4(F6 Sb), 8.28(C H Cl3), 6.7(H2 O)'
_chemical_formula_sum 'C224.28 H197.68 Ag4 Cl24.85 F24 N8 O14.7 Sb4'
_chemical_formula_weight 5478.22
_space_group_crystal_system triclinic
_space_group_IT_number 2
_space_group_name_Hall '-P 1'
_space_group_name_H-M_alt 'P -1'
_symmetry_space_group_name_Hall '-P 1'
_symmetry_space_group_name_H-M 'P -1'
_atom_sites_solution_hydrogens geom
_atom_sites_solution_primary direct
_atom_sites_solution_secondary difmap
_cell_angle_alpha 92.3790(10)
_cell_angle_beta 90.2280(10)
_cell_angle_gamma 105.3960(10)
_cell_formula_units_Z 1
_cell_length_a 12.4086(6)
_cell_length_b 22.2413(9)
_cell_length_c 23.7368(10)
_cell_measurement_reflns_used 28484
_cell_measurement_temperature 113
_cell_measurement_theta_max 25.34
_cell_measurement_theta_min 3.00
_cell_volume 6309.7(5)
_computing_cell_refinement 'RAPID AUTO'
_computing_data_collection 'RAPID AUTO (Rigaku, ????)'
_computing_data_reduction 'RAPID AUTO'
_computing_molecular_graphics 'CrystalStructure 4.1'
_computing_publication_material 'CrystalStructure 4.1 (Rigaku, 2014)'
_computing_structure_refinement 'SHELXL97 (Sheldrick, 2008)'
_computing_structure_solution 'SHELXS97 (Sheldrick, 2008)'
_diffrn_ambient_temperature 113
_diffrn_detector_area_resol_mean 10.000
_diffrn_measured_fraction_theta_full 0.986
_diffrn_measured_fraction_theta_max 0.986
_diffrn_measurement_device_type 'Rigaku R-AXIS RAPID'
_diffrn_measurement_method \w
_diffrn_radiation_type 'Mo K\a'
_diffrn_radiation_wavelength 0.71075
_diffrn_reflns_av_R_equivalents 0.0657
_diffrn_reflns_Laue_measured_fraction_full 0.000
_diffrn_reflns_Laue_measured_fraction_max 0.000
_diffrn_reflns_limit_h_max 14
_diffrn_reflns_limit_h_min -14
_diffrn_reflns_limit_k_max 26
_diffrn_reflns_limit_k_min -26
_diffrn_reflns_limit_l_max 28
_diffrn_reflns_limit_l_min -28
_diffrn_reflns_number 50534
_diffrn_reflns_point_group_measured_fraction_full 0.000
_diffrn_reflns_point_group_measured_fraction_max 0.000
_diffrn_reflns_theta_full 25.350
_diffrn_reflns_theta_max 25.350
_diffrn_reflns_theta_min 3.004
_diffrn_standards_number 0
_exptl_absorpt_coefficient_mu 1.059
_exptl_absorpt_correction_T_max 0.900
_exptl_absorpt_correction_T_min 0.543
_exptl_absorpt_correction_type multi-scan
_exptl_absorpt_process_details 'ABSCOR (Rigaku, 1995)'
_exptl_crystal_colour yellow
_exptl_crystal_density_diffrn 1.442
_exptl_crystal_density_method 'not measured'
_exptl_crystal_description platelet
_exptl_crystal_F_000 2730.01
_exptl_crystal_size_max 0.100
_exptl_crystal_size_mid 0.100
_exptl_crystal_size_min 0.100
_refine_diff_density_max 1.73
_refine_diff_density_min -1.69
_refine_ls_extinction_method none
_refine_ls_goodness_of_fit_ref 1.112
_refine_ls_hydrogen_treatment constr
_refine_ls_number_parameters 1369
_refine_ls_number_reflns 22741
_refine_ls_number_restraints 48
_refine_ls_R_factor_all 0.1247
_refine_ls_R_factor_gt 0.0798
_refine_ls_shift/su_max 0.001
_refine_ls_structure_factor_coef Fsqd
_refine_ls_weighting_details 'w = 1/[\s^2^(Fo^2^)+(0.1502P)^2^+0.0000P] where P=(Fo^2^+2Fc^2^)/3'
_refine_ls_weighting_scheme calc
_refine_ls_wR_factor_gt 0.2229
_refine_ls_wR_factor_ref 0.2675
_reflns_number_gt 13521
_reflns_number_total 22741
_reflns_threshold_expression F^2^>2.0\s(F^2^)
_cod_data_source_file ja5106249_si_006.cif
_cod_data_source_block Ag2L1
_cod_database_code 4123139

loop_
_symmetry_equiv_pos_site_id
_space_group_symop_operation_xyz
1 +X,+Y,+Z
2 -X,-Y,-Z

loop_
_atom_site_label
_atom_site_type_symbol
_atom_site_fract_x
_atom_site_fract_y
_atom_site_fract_z
_atom_site_U_iso_or_equiv
_atom_site_adp_type
_atom_site_occupancy
_atom_site_site_symmetry_multiplicity
_atom_site_calc_flag
_atom_site_refinement_flags
Sb1 Sb -0.00647(5) 0.68435(2) 0.97538(2) 0.03791(17) Uani 1 2 d .
Sb2 Sb 0.15036(5) 0.54686(3) 0.32895(2) 0.04472(19) Uani 1 2 d .
Ag1 Ag 0.26959(6) 0.48708(3) 0.65902(3) 0.0497(2) Uani 1 2 d .
Ag2 Ag 0.36297(7) 0.78793(3) 1.01188(3) 0.0526(2) Uani 1 2 d .
Cl1A Cl 0.0996(4) 0.3006(2) 0.26027(19) 0.0795(16) Uani 0.659(6) 2 d .
Cl1B Cl 0.4484(3) 0.51627(15) 0.13374(11) 0.0810(9) Uani 1 2 d .
Cl1C Cl 0.3593(8) 0.8163(5) 0.3187(4) 0.132(4) Uiso 0.483(8) 2 d .
Cl1D Cl -0.4317(2) 0.58332(12) 0.99973(11) 0.0675(7) Uani 1 2 d .
Cl1E Cl 0.9945(7) 1.0508(4) 0.1782(3) 0.109(3) Uiso 0.488(6) 2 d .
Cl1F Cl 0.9116(6) 0.8961(3) 0.3965(3) 0.096(2) Uiso 0.512(6) 2 d .
Cl2A Cl 0.1626(5) 0.3397(3) 0.3768(2) 0.0942(18) Uani 0.659(6) 2 d .
Cl2B Cl 0.3223(3) 0.42055(17) 0.2067(3) 0.1380(18) Uani 1 2 d .
Cl2C Cl 0.2099(9) 0.8297(5) 0.4041(4) 0.138(4) Uiso 0.483(8) 2 d .
Cl2D Cl -0.2704(2) 0.62105(14) 1.09066(10) 0.0667(7) Uani 1 2 d .
Cl2E Cl 1.0060(9) 1.1305(4) 0.2728(4) 0.130(3) Uiso 0.488(6) 2 d .
Cl2F Cl 0.9296(14) 0.9532(7) 0.2875(7) 0.233(7) Uiso 0.512(6) 2 d .
Cl3A Cl -0.0588(4) 0.2658(2) 0.3494(2) 0.0822(16) Uani 0.659(6) 2 d .
Cl3B Cl 0.5536(3) 0.47927(13) 0.22920(11) 0.0694(7) Uani 1 2 d .
Cl3C Cl 0.1321(9) 0.7770(5) 0.2917(4) 0.139(4) Uiso 0.483(8) 2 d .
Cl3D Cl -0.4165(3) 0.69738(17) 1.06379(15) 0.0944(10) Uani 1 2 d .
Cl3E Cl 0.8662(8) 1.0166(5) 0.2794(4) 0.130(3) Uiso 0.488(6) 2 d .
Cl3F Cl 0.7958(9) 0.8330(4) 0.3030(4) 0.119(3) Uiso 0.512(6) 2 d .
F1 F -0.1291(4) 0.6164(2) 0.9581(2) 0.0548(13) Uani 1 2 d .
F2 F 0.0905(4) 0.6417(2) 0.9430(2) 0.0527(13) Uani 1 2 d .
F3 F 0.0117(4) 0.6525(2) 1.04594(19) 0.0485(12) Uani 1 2 d .
F4 F -0.1015(4) 0.7285(2) 1.0064(3) 0.0624(15) Uani 1 2 d .
F5 F -0.0219(4) 0.7150(3) 0.9038(2) 0.0565(14) Uani 1 2 d .
F6 F 0.1166(4) 0.7526(2) 0.9921(2) 0.0491(12) Uani 1 2 d .
F7 F 0.2205(5) 0.6242(3) 0.3644(2) 0.0690(16) Uani 1 2 d .
F8 F 0.0154(5) 0.5493(2) 0.3632(2) 0.0588(14) Uani 1 2 d .
F9 F 0.1141(5) 0.5896(3) 0.2683(2) 0.0756(18) Uani 1 2 d .
F10 F 0.0757(5) 0.4699(3) 0.2946(2) 0.0710(17) Uani 1 2 d .
F11 F 0.1870(6) 0.5066(3) 0.3905(3) 0.084(2) Uani 1 2 d .
F12 F 0.2824(5) 0.5439(3) 0.2934(3) 0.0801(19) Uani 1 2 d .
O1W O 0.8424(13) 0.8248(6) 0.2909(6) 0.055(4) Uiso 0.488(6) 2 d .
O1X O 0.3827(6) 0.4673(3) 0.5945(3) 0.0641(18) Uani 1 2 d .
O1 O 0.5126(7) 0.8815(3) 0.4675(3) 0.067(2) Uani 1 2 d .
O1Y O 0.4266(13) 0.8898(4) 1.0070(7) 0.195(7) Uani 1 2 d .
O2 O 0.7035(8) 0.9382(4) 0.6522(3) 0.089(3) Uani 1 2 d .
O2W O 1.0744(17) 1.0229(9) 0.2861(8) 0.034(5) Uiso 0.256(3) 2 d .
O3W O 1.0958(18) 1.0891(10) 0.2880(9) 0.042(5) Uiso 0.256(3) 2 d .
O4W O 0.905(2) 1.0135(11) 0.2006(9) 0.131(8) Uiso 0.512(6) 2 d .
O5W O 0.7700(15) 0.9426(8) -0.0563(7) 0.188(10) Uiso 0.91(4) 2 d .
O6W O 0.948(2) 0.8851(13) -0.0109(11) 0.30(2) Uiso 0.93(6) 2 d .
N54 N 0.2986(5) 0.7137(3) 1.0755(3) 0.0372(15) Uani 1 2 d .
N55 N 0.3562(5) 0.6939(3) 0.9660(3) 0.0349(15) Uani 1 2 d .
N96 N 0.1827(6) 0.4277(3) 0.7318(3) 0.0401(16) Uani 1 2 d .
N97 N 0.2140(6) 0.5519(3) 0.7215(3) 0.0398(16) Uani 1 2 d .
C1 C 0.1800(7) 0.3216(4) 0.6374(3) 0.041(2) Uani 1 2 d .
C1A C 0.0530(12) 0.3210(8) 0.3262(7) 0.066(4) Uani 0.659(6) 2 d .
C1B C 0.4268(9) 0.4902(5) 0.2025(5) 0.066(3) Uani 1 2 d .
C1C C 0.2309(14) 0.7842(10) 0.3442(7) 0.083(7) Uiso 0.483(8) 2 d .
C1D C -0.3437(7) 0.6457(4) 1.0356(4) 0.049(2) Uani 1 2 d .
C1E C 0.995(2) 1.0531(9) 0.2496(8) 0.147(14) Uiso 0.488(6) 2 d .
C1F C 0.923(2) 0.8832(11) 0.3255(8) 0.176(17) Uiso 0.512(6) 2 d .
C1X C 0.2347(10) 0.4595(5) 0.5258(4) 0.072(3) Uani 1 2 d .
C2 C 0.0698(8) 0.3249(4) 0.6242(4) 0.049(2) Uani 1 2 d .
C2X C 0.3576(10) 0.4804(6) 0.5362(4) 0.075(3) Uani 1 2 d .
C3 C 0.0205(9) 0.3065(5) 0.5727(4) 0.057(2) Uani 1 2 d .
C3X C 0.5009(9) 0.4781(5) 0.6116(5) 0.070(3) Uani 1 2 d .
C4 C 0.0792(10) 0.2814(5) 0.5299(4) 0.067(3) Uani 1 2 d .
C4X C 0.5587(11) 0.5488(5) 0.6201(5) 0.077(3) Uani 1 2 d .
C5 C 0.1862(9) 0.2783(4) 0.5400(4) 0.049(2) Uani 1 2 d .
C6 C 0.2397(8) 0.2980(4) 0.5933(3) 0.041(2) Uani 1 2 d .
C7 C 0.3490(7) 0.2942(3) 0.6052(3) 0.039(2) Uani 1 2 d .
C8 C 0.4000(7) 0.3118(3) 0.6586(3) 0.0357(19) Uani 1 2 d .
C9 C 0.5103(7) 0.3097(4) 0.6711(4) 0.043(2) Uani 1 2 d .
C10 C 0.5570(8) 0.3267(4) 0.7234(4) 0.050(2) Uani 1 2 d .
C11 C 0.4953(8) 0.3464(4) 0.7669(4) 0.049(2) Uani 1 2 d .
C12 C 0.3920(8) 0.3509(4) 0.7566(3) 0.044(2) Uani 1 2 d .
C13 C 0.3372(7) 0.3337(4) 0.7020(3) 0.0393(19) Uani 1 2 d .
C14 C 0.2287(7) 0.3385(4) 0.6906(3) 0.0353(18) Uani 1 2 d .
C15 C 0.1716(7) 0.3662(4) 0.7350(3) 0.042(2) Uani 1 2 d .
C16 C 0.1113(7) 0.3330(4) 0.7806(3) 0.0388(19) Uani 1 2 d .
C17 C 0.0716(7) 0.3637(4) 0.8211(3) 0.0392(19) Uani 1 2 d .
C18 C 0.0854(6) 0.4293(4) 0.8199(3) 0.0349(18) Uani 1 2 d .
C19 C 0.1413(7) 0.4600(3) 0.7726(3) 0.0343(18) Uani 1 2 d .
C20 C 0.0454(7) 0.4661(4) 0.8620(3) 0.0371(19) Uani 1 2 d .
C21 C 0.0584(7) 0.5273(4) 0.8570(3) 0.0379(19) Uani 1 2 d .
C22 C 0.1576(7) 0.5251(4) 0.7668(3) 0.0374(19) Uani 1 2 d .
C23 C 0.1132(7) 0.5596(4) 0.8082(3) 0.0407(19) Uani 1 2 d .
C24 C 0.1300(7) 0.6238(4) 0.8007(3) 0.041(2) Uani 1 2 d .
C25 C 0.1889(8) 0.6505(4) 0.7563(3) 0.045(2) Uani 1 2 d .
C26 C 0.2293(8) 0.6136(4) 0.7156(3) 0.044(2) Uani 1 2 d .
C27 C 0.2384(8) 0.6291(4) 0.6124(3) 0.042(2) Uani 1 2 d .
C28 C 0.1265(8) 0.5936(4) 0.6047(3) 0.046(2) Uani 1 2 d .
C29 C 0.0735(8) 0.5818(4) 0.5531(4) 0.052(2) Uani 1 2 d .
C30 C 0.1348(9) 0.6071(4) 0.5037(4) 0.056(3) Uani 1 2 d .
C31 C 0.2421(8) 0.6431(4) 0.5093(3) 0.048(2) Uani 1 2 d .
C32 C 0.2988(8) 0.6559(4) 0.5627(3) 0.044(2) Uani 1 2 d .
C33 C 0.4097(8) 0.6921(4) 0.5690(3) 0.043(2) Uani 1 2 d .
C34 C 0.4656(8) 0.6994(4) 0.6211(3) 0.042(2) Uani 1 2 d .
C35 C 0.5812(8) 0.7320(4) 0.6276(4) 0.047(2) Uani 1 2 d .
C36 C 0.6360(8) 0.7377(4) 0.6780(4) 0.047(2) Uani 1 2 d .
C37 C 0.5776(8) 0.7116(4) 0.7277(4) 0.048(2) Uani 1 2 d .
C38 C 0.4666(8) 0.6808(4) 0.7237(3) 0.042(2) Uani 1 2 d .
C39 C 0.4045(7) 0.6727(3) 0.6708(3) 0.0347(19) Uani 1 2 d .
C40 C 0.2929(8) 0.6398(4) 0.6651(3) 0.0397(19) Uani 1 2 d .
C41 C 0.4689(8) 0.7260(4) 0.5202(3) 0.044(2) Uani 1 2 d .
C42 C 0.4657(9) 0.7867(4) 0.5137(4) 0.052(3) Uani 1 2 d .
C43 C 0.5213(9) 0.8215(4) 0.4704(4) 0.055(3) Uani 1 2 d .
C44 C 0.5829(8) 0.7956(4) 0.4328(4) 0.048(2) Uani 1 2 d .
C45 C 0.5888(8) 0.7335(4) 0.4381(3) 0.042(2) Uani 1 2 d .
C46 C 0.5305(8) 0.6989(4) 0.4825(3) 0.046(2) Uani 1 2 d .
C47 C 0.5760(11) 0.9176(4) 0.4231(4) 0.069(3) Uani 1 2 d .
C48 C 0.5557(10) 0.9823(4) 0.4264(4) 0.064(3) Uani 1 2 d .
C49 C 0.6128(11) 1.0182(4) 0.3771(4) 0.066(3) Uani 1 2 d .
C50 C 0.6088(10) 1.0868(4) 0.3795(4) 0.061(3) Uani 1 2 d .
C51 C 0.6632(14) 1.1176(5) 0.3265(5) 0.094(5) Uani 1 2 d .
C52 C 0.6507(12) 1.1863(4) 0.3257(5) 0.080(4) Uani 1 2 d .
C53 C 0.3959(8) 0.8229(4) 1.1712(4) 0.053(2) Uani 1 2 d .
C54 C 0.4866(9) 0.7963(5) 1.1733(6) 0.080(4) Uani 1 2 d .
C55 C 0.5857(12) 0.8286(6) 1.1980(8) 0.131(7) Uani 1 2 d .
C56 C 0.5996(14) 0.8922(6) 1.2172(9) 0.145(8) Uani 1 2 d .
C57 C 0.5171(10) 0.9199(5) 1.2150(6) 0.086(4) Uani 1 2 d .
C58 C 0.4113(9) 0.8870(4) 1.1934(5) 0.061(3) Uani 1 2 d .
C59 C 0.3205(8) 0.9137(4) 1.1930(4) 0.047(2) Uani 1 2 d .
C60 C 0.2155(8) 0.8808(4) 1.1716(4) 0.047(2) Uani 1 2 d .
C61 C 0.1222(10) 0.9064(5) 1.1709(5) 0.067(3) Uani 1 2 d .
C62 C 0.0225(11) 0.8745(5) 1.1507(6) 0.083(4) Uani 1 2 d .
C63 C 0.0051(10) 0.8111(5) 1.1272(5) 0.073(3) Uani 1 2 d .
C64 C 0.0941(7) 0.7857(4) 1.1261(4) 0.048(2) Uani 1 2 d .
C65 C 0.1998(8) 0.8185(4) 1.1486(4) 0.043(2) Uani 1 2 d .
C66 C 0.2915(7) 0.7906(4) 1.1499(3) 0.041(2) Uani 1 2 d .
C67 C 0.2718(7) 0.7230(4) 1.1284(3) 0.0379(19) Uani 1 2 d .
C68 C 0.2317(7) 0.6745(4) 1.1656(4) 0.043(2) Uani 1 2 d .
C69 C 0.2157(7) 0.6135(4) 1.1452(3) 0.0387(19) Uani 1 2 d .
C70 C 0.2385(6) 0.6017(3) 1.0875(3) 0.0335(17) Uani 1 2 d .
C71 C 0.2833(6) 0.6540(3) 1.0550(3) 0.0311(16) Uani 1 2 d .
C72 C 0.2189(7) 0.5397(3) 1.0627(4) 0.0373(18) Uani 1 2 d .
C73 C 0.2425(7) 0.5302(4) 1.0081(3) 0.0383(19) Uani 1 2 d .
C74 C 0.3104(6) 0.6423(3) 0.9973(3) 0.0335(17) Uani 1 2 d .
C75 C 0.2905(7) 0.5814(4) 0.9736(3) 0.0381(19) Uani 1 2 d .
C76 C 0.3205(7) 0.5747(4) 0.9176(3) 0.0351(18) Uani 1 2 d .
C77 C 0.3684(7) 0.6262(4) 0.8879(4) 0.043(2) Uani 1 2 d .
C78 C 0.3866(7) 0.6854(4) 0.9131(3) 0.0365(18) Uani 1 2 d .
C79 C 0.5573(7) 0.7569(4) 0.8722(3) 0.0400(19) Uani 1 2 d .
C80 C 0.6248(7) 0.7166(4) 0.8884(4) 0.047(2) Uani 1 2 d .
C81 C 0.7342(8) 0.7297(5) 0.8780(4) 0.058(3) Uani 1 2 d .
C82 C 0.7878(8) 0.7846(5) 0.8515(4) 0.061(3) Uani 1 2 d .
C83 C 0.7286(8) 0.8251(5) 0.8340(4) 0.057(3) Uani 1 2 d .
C84 C 0.6101(7) 0.8138(4) 0.8441(4) 0.046(2) Uani 1 2 d .
C85 C 0.5462(7) 0.8530(4) 0.8267(3) 0.0404(19) Uani 1 2 d .
C86 C 0.4325(7) 0.8401(4) 0.8373(4) 0.041(2) Uani 1 2 d .
C87 C 0.3664(8) 0.8799(4) 0.8221(4) 0.054(3) Uani 1 2 d .
C88 C 0.2557(9) 0.8657(4) 0.8321(4) 0.060(3) Uani 1 2 d .
C89 C 0.2012(8) 0.8104(4) 0.8584(4) 0.057(3) Uani 1 2 d .
C90 C 0.2621(7) 0.7712(4) 0.8752(4) 0.043(2) Uani 1 2 d .
C91 C 0.3788(7) 0.7839(4) 0.8655(3) 0.0370(18) Uani 1 2 d .
C92 C 0.4418(7) 0.7436(4) 0.8825(3) 0.0360(18) Uani 1 2 d .
C93 C 0.6022(8) 0.9081(4) 0.7935(4) 0.046(2) Uani 1 2 d .
C94 C 0.6316(8) 0.8996(4) 0.7378(4) 0.056(3) Uani 1 2 d .
C95 C 0.6769(9) 0.9502(4) 0.7040(4) 0.057(3) Uani 1 2 d .
C96 C 0.6918(9) 1.0107(4) 0.7270(4) 0.058(3) Uani 1 2 d .
C97 C 0.6630(8) 1.0202(4) 0.7824(4) 0.049(2) Uani 1 2 d .
C98 C 0.6187(8) 0.9695(4) 0.8157(4) 0.047(2) Uani 1 2 d .
C99 C 0.698(3) 0.8863(11) 0.6151(10) 0.102(11) Uiso 0.444(14) 2 d .
C100 C 0.734(3) 0.9041(17) 0.5559(12) 0.104(11) Uiso 0.444(14) 2 d .
C101 C 0.856(3) 0.9323(15) 0.5506(14) 0.091(9) Uiso 0.444(14) 2 d .
C102 C 0.920(3) 0.885(2) 0.549(2) 0.159(18) Uiso 0.444(14) 2 d .
C103 C 1.038(4) 0.917(2) 0.533(2) 0.17(2) Uiso 0.444(14) 2 d .
C104 C 1.130(5) 0.886(3) 0.524(3) 0.25(4) Uiso 0.444(14) 2 d .
C105 C 0.7489(15) 0.9827(7) 0.6141(6) 0.056(5) Uiso 0.556(14) 2 d .
C106 C 0.7397(16) 0.9509(8) 0.5559(7) 0.059(5) Uiso 0.556(14) 2 d .
C107 C 0.7988(16) 0.8989(8) 0.5514(9) 0.061(5) Uiso 0.556(14) 2 d .
C108 C 0.9216(14) 0.9205(9) 0.5610(9) 0.063(5) Uiso 0.556(14) 2 d .
C109 C 0.979(2) 0.8691(11) 0.5525(12) 0.101(8) Uiso 0.556(14) 2 d .
C110 C 1.105(2) 0.8867(18) 0.5615(18) 0.145(13) Uiso 0.556(14) 2 d .
H1A H 0.20823 0.41444 0.53068 0.0860 Uiso 1 2 d .
H1B H 0.21783 0.46867 0.48722 0.0860 Uiso 1 2 d .
H1C H 0.19725 0.48155 0.5526 0.0860 Uiso 1 2 d .
H1S H 0.62013 0.85959 0.61356 0.1225 Uiso 0.444(14) 2 calc R
H1T H 0.74604 0.86149 0.63019 0.1225 Uiso 0.444(14) 2 calc R
H1U H 0.02801 0.35971 0.32154 0.0796 Uiso 0.659(6) 2 calc R
H1V H 0.40574 0.52307 0.22659 0.0789 Uiso 1 2 calc R
H1W H 0.22864 0.74145 0.35657 0.1000 Uiso 0.483(8) 2 calc R
H1X H -0.2877 0.66866 1.00851 0.0583 Uiso 1 2 calc R
H1Y H 1.05669 1.03759 0.26527 0.1766 Uiso 0.488(6) 2 calc R
H1Z H 0.98701 0.86541 0.31652 0.2110 Uiso 0.512(6) 2 calc R
H2 H 0.02898 0.34053 0.65239 0.0583 Uiso 1 2 d .
H2A H 0.39591 0.45815 0.50926 0.0898 Uiso 1 2 d .
H2B H 0.38514 0.52574 0.5304 0.0898 Uiso 1 2 d .
H2S H 0.71189 0.86633 0.53048 0.1243 Uiso 0.444(14) 2 calc R
H2T H 0.69389 0.93411 0.54309 0.1243 Uiso 0.444(14) 2 calc R
H3 H -0.05261 0.31023 0.56524 0.0680 Uiso 1 2 d .
H3A H 0.54049 0.45969 0.58219 0.0844 Uiso 1 2 d .
H3B H 0.50547 0.45708 0.64711 0.0844 Uiso 1 2 d .
H3S H 0.8829 0.96205 0.58305 0.1090 Uiso 0.444(14) 2 calc R
H3T H 0.86973 0.95598 0.51579 0.1090 Uiso 0.444(14) 2 calc R
H4 H 0.04395 0.26686 0.49444 0.0803 Uiso 1 2 d .
H4A H 0.63713 0.55705 0.60907 0.0923 Uiso 1 2 calc R
H4B H 0.55505 0.56164 0.65994 0.0923 Uiso 1 2 calc R
H4C H 0.52059 0.57248 0.59688 0.0923 Uiso 1 2 calc R
H4S H 0.88675 0.85097 0.52039 0.1906 Uiso 0.444(14) 2 calc R
H4T H 0.91914 0.86615 0.58603 0.1906 Uiso 0.444(14) 2 calc R
H5 H 0.22551 0.26286 0.511 0.0594 Uiso 1 2 d .
H5S H 1.03217 0.93893 0.49835 0.2068 Uiso 0.444(14) 2 calc R
H5T H 1.06598 0.9501 0.56312 0.2068 Uiso 0.444(14) 2 calc R
H6S H 1.10697 0.85252 0.49433 0.3050 Uiso 0.444(14) 2 calc R
H6T H 1.14636 0.86794 0.55881 0.3050 Uiso 0.444(14) 2 calc R
H6U H 1.19756 0.91656 0.51177 0.3050 Uiso 0.444(14) 2 calc R
H7S H 0.82834 1.00268 0.62399 0.0671 Uiso 0.556(14) 2 calc R
H7T H 0.70813 1.0154 0.61484 0.0671 Uiso 0.556(14) 2 calc R
H8S H 0.77203 0.98249 0.52814 0.0703 Uiso 0.556(14) 2 calc R
H8T H 0.65969 0.93314 0.54592 0.0703 Uiso 0.556(14) 2 calc R
H9 H 0.55279 0.29603 0.64248 0.0517 Uiso 1 2 d .
H9S H 0.76643 0.86743 0.5792 0.0738 Uiso 0.556(14) 2 calc R
H9T H 0.78386 0.8782 0.51335 0.0738 Uiso 0.556(14) 2 calc R
H10 H 0.63164 0.32535 0.73064 0.0601 Uiso 1 2 d .
H10S H 0.93689 0.93848 0.6 0.0754 Uiso 0.556(14) 2 calc R
H10T H 0.95373 0.95393 0.53489 0.0754 Uiso 0.556(14) 2 calc R
H11 H 0.52736 0.35654 0.80364 0.0591 Uiso 1 2 d .
H11S H 0.96182 0.85111 0.51358 0.1212 Uiso 0.556(14) 2 calc R
H11T H 0.94507 0.83572 0.5785 0.1212 Uiso 0.556(14) 2 calc R
H12 H 0.35297 0.36586 0.78609 0.0531 Uiso 1 2 d .
H12S H 1.13558 0.93081 0.55351 0.1739 Uiso 0.556(14) 2 calc R
H12T H 1.13731 0.86081 0.536 0.1739 Uiso 0.556(14) 2 calc R
H12U H 1.12194 0.87997 0.6006 0.1739 Uiso 0.556(14) 2 calc R
H16 H 0.0998 0.28909 0.78187 0.0466 Uiso 1 2 d .
H17 H 0.0331 0.34148 0.85153 0.0470 Uiso 1 2 d .
H20 H 0.00893 0.44649 0.89411 0.0445 Uiso 1 2 d .
H21 H 0.03138 0.55022 0.88579 0.0455 Uiso 1 2 d .
H24 H 0.10004 0.64842 0.82679 0.0489 Uiso 1 2 d .
H25 H 0.20346 0.69419 0.7523 0.0542 Uiso 1 2 d .
H28 H 0.08585 0.57702 0.6369 0.0557 Uiso 1 2 d .
H29 H -0.00192 0.55747 0.54969 0.0627 Uiso 1 2 d .
H30 H 0.10007 0.59858 0.46743 0.0674 Uiso 1 2 d .
H31 H 0.28047 0.66012 0.47671 0.0573 Uiso 1 2 d .
H35 H 0.62093 0.75012 0.59572 0.0559 Uiso 1 2 d .
H36 H 0.71321 0.75899 0.68063 0.0559 Uiso 1 2 d .
H37 H 0.61616 0.71595 0.76291 0.0582 Uiso 1 2 d .
H38 H 0.42889 0.66403 0.7566 0.0506 Uiso 1 2 d .
H42 H 0.42433 0.80515 0.53958 0.0630 Uiso 1 2 d .
H44 H 0.62139 0.81966 0.40335 0.0571 Uiso 1 2 d .
H46 H 0.53335 0.65708 0.48678 0.0550 Uiso 1 2 d .
H47A H 0.55156 0.8968 0.38581 0.0826 Uiso 1 2 d .
H47B H 0.65671 0.92102 0.42827 0.0826 Uiso 1 2 d .
H48A H 0.47444 0.9786 0.42478 0.0767 Uiso 1 2 d .
H48B H 0.58635 1.00448 0.46236 0.0767 Uiso 1 2 d .
H49A H 0.57643 0.99751 0.34159 0.0789 Uiso 1 2 d .
H49B H 0.69187 1.01675 0.37653 0.0789 Uiso 1 2 d .
H50A H 0.53022 1.08907 0.38145 0.0734 Uiso 1 2 d .
H50B H 0.64935 1.10891 0.41355 0.0734 Uiso 1 2 d .
H51A H 0.62665 1.09324 0.29245 0.1134 Uiso 1 2 d .
H51B H 0.74334 1.11837 0.3262 0.1134 Uiso 1 2 d .
H52A H 0.68472 1.20973 0.36 0.0958 Uiso 1 2 d .
H52B H 0.5712 1.18509 0.32387 0.0958 Uiso 1 2 d .
H52C H 0.68828 1.20669 0.29257 0.0958 Uiso 1 2 d .
H54 H 0.47879 0.75542 1.15738 0.0963 Uiso 1 2 d .
H55 H 0.64469 0.80921 1.20234 0.1574 Uiso 1 2 d .
H56 H 0.6703 0.91541 1.23201 0.1740 Uiso 1 2 d .
H57 H 0.52976 0.96212 1.22817 0.1027 Uiso 1 2 d .
H61 H 0.13148 0.94802 1.18531 0.0801 Uiso 1 2 d .
H62 H -0.03798 0.8932 1.15172 0.0993 Uiso 1 2 d .
H63 H -0.06623 0.78798 1.11304 0.0876 Uiso 1 2 d .
H64 H 0.08453 0.74492 1.10978 0.0578 Uiso 1 2 d .
H68 H 0.21609 0.68346 1.20366 0.0512 Uiso 1 2 d .
H69 H 0.18993 0.57977 1.16938 0.0465 Uiso 1 2 d .
H72 H 0.18899 0.50489 1.08498 0.0447 Uiso 1 2 d .
H73 H 0.22687 0.48874 0.99237 0.0459 Uiso 1 2 d .
H76 H 0.30764 0.53427 0.89996 0.0421 Uiso 1 2 d .
H77 H 0.38924 0.62138 0.84981 0.0512 Uiso 1 2 d .
H80 H 0.59045 0.67946 0.90699 0.0563 Uiso 1 2 d .
H81 H 0.77588 0.70166 0.88864 0.0694 Uiso 1 2 d .
H82 H 0.86606 0.79401 0.84542 0.0735 Uiso 1 2 d .
H83 H 0.76646 0.86117 0.81494 0.0682 Uiso 1 2 d .
H87 H 0.40072 0.91763 0.80441 0.0652 Uiso 1 2 d .
H88 H 0.21374 0.89348 0.82131 0.0721 Uiso 1 2 d .
H89 H 0.1229 0.80046 0.86431 0.0688 Uiso 1 2 d .
H90 H 0.22554 0.7345 0.8938 0.0516 Uiso 1 2 d .
H94 H 0.62078 0.85836 0.72221 0.0666 Uiso 1 2 d .
H96 H 0.72179 1.04551 0.70464 0.0698 Uiso 1 2 d .
H98 H 0.59962 0.97649 0.85373 0.0568 Uiso 1 2 d .

loop_
_atom_site_aniso_label
_atom_site_aniso_U_11
_atom_site_aniso_U_22
_atom_site_aniso_U_33
_atom_site_aniso_U_12
_atom_site_aniso_U_13
_atom_site_aniso_U_23
Sb1 0.0376(3) 0.0387(3) 0.0375(3) 0.0100(2) 0.0074(2) 0.0030(2)
Sb2 0.0459(4) 0.0520(4) 0.0338(3) 0.0085(3) 0.0056(3) 0.0021(3)
Ag1 0.0711(5) 0.0430(4) 0.0372(4) 0.0182(3) 0.0231(3) 0.0051(3)
Ag2 0.0750(5) 0.0309(3) 0.0467(4) 0.0050(3) 0.0123(4) 0.0026(3)
Cl1A 0.083(3) 0.078(3) 0.077(3) 0.021(2) 0.024(2) -0.002(2)
Cl1B 0.103(2) 0.103(2) 0.0515(15) 0.0556(19) -0.0104(15) -0.0078(14)
Cl1D 0.0634(17) 0.0669(16) 0.0684(16) 0.0111(13) -0.0170(13) 0.0003(13)
Cl2A 0.078(4) 0.099(4) 0.105(4) 0.026(3) -0.003(3) -0.014(3)
Cl2B 0.078(3) 0.075(2) 0.244(6) -0.0069(19) 0.013(3) -0.014(3)
Cl2D 0.0509(15) 0.102(2) 0.0495(13) 0.0237(14) -0.0030(11) 0.0056(14)
Cl3A 0.071(3) 0.065(3) 0.107(4) 0.012(2) 0.018(3) 0.009(2)
Cl3B 0.081(2) 0.0726(17) 0.0628(15) 0.0354(15) -0.0070(14) -0.0017(13)
Cl3D 0.080(2) 0.110(2) 0.105(2) 0.0517(19) -0.0176(18) -0.036(2)
F1 0.056(3) 0.057(3) 0.047(3) 0.006(3) 0.005(2) 0.009(2)
F2 0.054(3) 0.056(3) 0.054(3) 0.025(3) 0.007(2) -0.006(2)
F3 0.058(3) 0.043(3) 0.041(3) 0.007(2) 0.002(2) -0.001(2)
F4 0.049(3) 0.047(3) 0.094(4) 0.018(2) 0.025(3) 0.003(3)
F5 0.044(3) 0.075(3) 0.049(3) 0.012(3) 0.002(2) 0.020(3)
F6 0.044(3) 0.049(3) 0.049(3) 0.002(2) 0.008(2) 0.005(2)
F7 0.058(4) 0.073(4) 0.064(3) 0.000(3) 0.006(3) -0.021(3)
F8 0.056(3) 0.055(3) 0.069(3) 0.020(3) 0.018(3) 0.009(3)
F9 0.090(5) 0.082(4) 0.048(3) 0.007(3) -0.007(3) 0.024(3)
F10 0.066(4) 0.067(4) 0.071(4) 0.004(3) 0.013(3) -0.015(3)
F11 0.088(5) 0.106(5) 0.069(4) 0.041(4) -0.006(3) 0.022(4)
F12 0.063(4) 0.080(4) 0.090(4) 0.009(3) 0.031(3) -0.019(3)
O1X 0.068(5) 0.073(4) 0.051(4) 0.019(4) 0.012(3) -0.010(3)
O1 0.122(6) 0.042(3) 0.050(4) 0.040(4) 0.045(4) 0.014(3)
O1Y 0.237(15) 0.031(4) 0.299(18) 0.001(6) 0.021(13) 0.031(7)
O2 0.123(7) 0.076(5) 0.052(4) 0.001(5) 0.035(4) -0.027(4)
N54 0.034(4) 0.032(3) 0.042(4) 0.005(3) -0.000(3) -0.003(3)
N55 0.036(4) 0.032(3) 0.039(4) 0.014(3) 0.002(3) -0.004(3)
N96 0.047(4) 0.039(4) 0.034(3) 0.009(3) 0.006(3) 0.001(3)
N97 0.041(4) 0.042(4) 0.037(4) 0.010(3) 0.015(3) 0.015(3)
C1 0.052(5) 0.035(4) 0.038(4) 0.012(4) 0.012(4) 0.010(4)
C1A 0.040(9) 0.076(10) 0.084(11) 0.016(8) 0.008(8) 0.006(9)
C1B 0.069(7) 0.057(6) 0.072(7) 0.018(5) 0.006(6) 0.008(5)
C1D 0.040(5) 0.051(5) 0.049(5) 0.005(4) -0.003(4) -0.009(4)
C1X 0.088(9) 0.077(7) 0.053(6) 0.027(6) 0.003(6) -0.009(5)
C2 0.057(6) 0.045(5) 0.049(5) 0.022(4) 0.005(4) -0.002(4)
C2X 0.064(8) 0.108(9) 0.048(6) 0.014(6) 0.010(5) 0.010(6)
C3 0.052(6) 0.071(6) 0.050(5) 0.024(5) -0.001(5) -0.005(5)
C3X 0.064(7) 0.073(7) 0.073(7) 0.016(6) 0.012(6) -0.001(6)
C4 0.090(9) 0.057(6) 0.056(6) 0.026(6) -0.017(6) -0.009(5)
C4X 0.096(9) 0.081(8) 0.061(7) 0.036(7) 0.010(6) 0.004(6)
C5 0.067(7) 0.044(5) 0.039(5) 0.019(5) -0.002(4) -0.009(4)
C6 0.054(6) 0.037(4) 0.030(4) 0.009(4) 0.000(4) 0.007(4)
C7 0.051(5) 0.025(4) 0.037(4) 0.000(4) 0.016(4) 0.010(3)
C8 0.040(5) 0.022(3) 0.040(4) -0.001(3) 0.011(4) 0.003(3)
C9 0.049(6) 0.037(4) 0.046(5) 0.017(4) 0.015(4) 0.001(4)
C10 0.040(5) 0.054(5) 0.056(6) 0.014(4) 0.005(4) -0.007(5)
C11 0.047(6) 0.053(5) 0.048(5) 0.017(4) -0.004(4) -0.013(4)
C12 0.057(6) 0.041(4) 0.035(4) 0.015(4) -0.002(4) -0.006(4)
C13 0.046(5) 0.032(4) 0.034(4) 0.002(4) 0.007(4) -0.002(3)
C14 0.039(5) 0.037(4) 0.027(4) 0.008(4) -0.000(3) -0.002(3)
C15 0.051(5) 0.033(4) 0.042(4) 0.011(4) -0.006(4) 0.007(4)
C16 0.044(5) 0.037(4) 0.037(4) 0.012(4) 0.014(4) 0.012(4)
C17 0.040(5) 0.038(4) 0.039(4) 0.007(4) 0.008(4) 0.014(4)
C18 0.030(4) 0.041(4) 0.033(4) 0.007(3) 0.004(3) 0.003(4)
C19 0.048(5) 0.029(4) 0.023(4) 0.006(3) 0.006(3) 0.002(3)
C20 0.039(5) 0.038(4) 0.032(4) 0.006(4) 0.010(4) 0.009(4)
C21 0.039(5) 0.042(4) 0.030(4) 0.007(4) 0.016(3) 0.002(4)
C22 0.036(5) 0.046(5) 0.028(4) 0.007(4) 0.000(3) 0.009(4)
C23 0.042(5) 0.044(5) 0.038(4) 0.015(4) 0.012(4) -0.000(4)
C24 0.060(6) 0.035(4) 0.027(4) 0.013(4) 0.009(4) -0.002(3)
C25 0.059(6) 0.035(4) 0.043(5) 0.017(4) 0.016(4) 0.000(4)
C26 0.059(6) 0.043(5) 0.034(4) 0.019(4) 0.011(4) 0.005(4)
C27 0.052(6) 0.039(4) 0.039(4) 0.019(4) 0.010(4) 0.002(4)
C28 0.065(6) 0.042(5) 0.034(4) 0.015(4) 0.012(4) 0.009(4)
C29 0.052(6) 0.057(5) 0.049(5) 0.015(5) 0.006(4) 0.007(5)
C30 0.077(8) 0.058(6) 0.036(5) 0.024(5) -0.008(5) -0.002(4)
C31 0.067(7) 0.049(5) 0.028(4) 0.016(5) 0.007(4) 0.008(4)
C32 0.063(6) 0.039(4) 0.030(4) 0.014(4) 0.009(4) 0.008(4)
C33 0.059(6) 0.044(5) 0.037(4) 0.032(4) 0.013(4) 0.001(4)
C34 0.063(6) 0.032(4) 0.033(4) 0.015(4) 0.013(4) 0.004(4)
C35 0.053(6) 0.041(5) 0.049(5) 0.016(4) 0.025(4) 0.010(4)
C36 0.042(5) 0.047(5) 0.049(5) 0.008(4) 0.012(4) -0.002(4)
C37 0.061(6) 0.045(5) 0.041(5) 0.017(4) 0.011(4) 0.009(4)
C38 0.063(6) 0.033(4) 0.033(4) 0.017(4) 0.012(4) 0.006(4)
C39 0.051(5) 0.028(4) 0.035(4) 0.027(4) 0.015(4) 0.004(3)
C40 0.054(6) 0.032(4) 0.034(4) 0.013(4) 0.007(4) 0.004(3)
C41 0.054(6) 0.045(5) 0.034(4) 0.012(4) 0.017(4) 0.013(4)
C42 0.081(7) 0.042(5) 0.039(5) 0.023(5) 0.028(5) 0.008(4)
C43 0.093(8) 0.036(4) 0.041(5) 0.024(5) 0.019(5) 0.004(4)
C44 0.066(6) 0.035(4) 0.044(5) 0.016(4) 0.023(4) 0.001(4)
C45 0.059(6) 0.040(4) 0.031(4) 0.019(4) 0.018(4) 0.008(4)
C46 0.062(6) 0.043(5) 0.036(4) 0.018(4) 0.010(4) 0.008(4)
C47 0.126(10) 0.041(5) 0.048(5) 0.035(6) 0.039(6) 0.013(4)
C48 0.100(9) 0.040(5) 0.056(6) 0.024(5) 0.040(6) 0.007(5)
C49 0.119(9) 0.041(5) 0.044(5) 0.031(6) 0.027(6) 0.021(4)
C50 0.096(8) 0.038(5) 0.052(6) 0.022(5) 0.021(6) 0.007(4)
C51 0.184(14) 0.051(6) 0.060(7) 0.049(8) 0.057(8) 0.022(6)
C52 0.122(11) 0.040(5) 0.075(7) 0.015(6) 0.012(7) 0.017(5)
C53 0.046(6) 0.040(5) 0.069(6) 0.010(4) 0.001(5) -0.004(5)
C54 0.053(7) 0.047(6) 0.139(11) 0.015(5) -0.023(7) -0.031(6)
C55 0.062(9) 0.082(9) 0.25(2) 0.021(7) -0.055(11) -0.050(11)
C56 0.096(12) 0.066(8) 0.26(2) 0.011(8) -0.079(14) -0.057(11)
C57 0.053(7) 0.050(6) 0.149(12) 0.013(5) -0.027(7) -0.035(7)
C58 0.050(6) 0.042(5) 0.085(7) 0.002(4) 0.002(5) -0.009(5)
C59 0.064(6) 0.034(4) 0.039(5) 0.005(4) 0.007(4) 0.001(4)
C60 0.059(6) 0.036(4) 0.045(5) 0.013(4) 0.011(4) 0.008(4)
C61 0.073(8) 0.042(5) 0.087(8) 0.021(5) 0.006(6) -0.020(5)
C62 0.070(8) 0.065(7) 0.119(10) 0.031(6) -0.012(7) -0.026(7)
C63 0.061(7) 0.062(6) 0.089(8) 0.010(5) -0.009(6) -0.031(6)
C64 0.037(5) 0.040(5) 0.064(6) 0.009(4) -0.006(4) -0.014(4)
C65 0.052(6) 0.032(4) 0.044(5) 0.012(4) 0.010(4) -0.001(4)
C66 0.043(5) 0.038(4) 0.035(4) -0.003(4) 0.011(4) 0.003(4)
C67 0.038(5) 0.034(4) 0.040(4) 0.007(3) 0.003(4) 0.004(4)
C68 0.047(5) 0.037(4) 0.041(5) 0.007(4) 0.002(4) 0.005(4)
C69 0.037(5) 0.038(4) 0.038(4) 0.004(4) 0.007(4) 0.006(4)
C70 0.029(4) 0.030(4) 0.042(4) 0.008(3) 0.001(3) 0.002(3)
C71 0.024(4) 0.036(4) 0.034(4) 0.009(3) -0.006(3) -0.002(3)
C72 0.031(4) 0.030(4) 0.053(5) 0.012(3) 0.002(4) 0.003(4)
C73 0.050(5) 0.036(4) 0.029(4) 0.012(4) 0.003(4) -0.003(3)
C74 0.029(4) 0.031(4) 0.041(4) 0.007(3) 0.003(3) 0.009(4)
C75 0.035(5) 0.040(4) 0.046(5) 0.019(4) 0.002(4) 0.003(4)
C76 0.037(5) 0.034(4) 0.038(4) 0.016(3) 0.001(4) -0.001(4)
C77 0.052(6) 0.038(4) 0.038(4) 0.012(4) 0.004(4) 0.001(4)
C78 0.032(4) 0.038(4) 0.038(4) 0.006(3) -0.002(3) 0.001(4)
C79 0.035(5) 0.046(5) 0.037(4) 0.008(4) -0.004(4) -0.001(4)
C80 0.040(5) 0.061(6) 0.041(5) 0.015(4) 0.003(4) 0.007(4)
C81 0.045(6) 0.074(7) 0.056(6) 0.016(5) -0.004(5) 0.013(5)
C82 0.032(5) 0.076(7) 0.072(7) 0.008(5) 0.004(5) 0.003(6)
C83 0.045(6) 0.053(5) 0.066(6) 0.002(5) 0.013(5) -0.006(5)
C84 0.041(5) 0.043(5) 0.049(5) 0.003(4) 0.002(4) -0.001(4)
C85 0.043(5) 0.033(4) 0.044(5) 0.010(4) 0.008(4) -0.006(4)
C86 0.049(5) 0.029(4) 0.047(5) 0.011(4) 0.016(4) -0.000(4)
C87 0.064(7) 0.046(5) 0.058(6) 0.020(5) 0.023(5) 0.023(5)
C88 0.064(7) 0.048(5) 0.079(7) 0.029(5) 0.030(6) 0.028(5)
C89 0.047(6) 0.058(6) 0.069(6) 0.014(5) 0.018(5) 0.016(5)
C90 0.043(5) 0.038(4) 0.050(5) 0.011(4) 0.012(4) 0.012(4)
C91 0.039(5) 0.034(4) 0.038(4) 0.012(4) 0.008(4) -0.005(4)
C92 0.044(5) 0.035(4) 0.030(4) 0.012(4) 0.008(4) -0.000(3)
C93 0.047(5) 0.037(4) 0.053(5) 0.007(4) 0.015(4) -0.004(4)
C94 0.077(7) 0.027(4) 0.053(5) -0.001(4) 0.027(5) -0.011(4)
C95 0.068(7) 0.046(5) 0.050(5) 0.002(5) 0.026(5) -0.009(4)
C96 0.075(7) 0.038(5) 0.050(5) -0.003(5) 0.020(5) -0.006(4)
C97 0.062(6) 0.031(4) 0.047(5) 0.001(4) 0.012(4) -0.005(4)
C98 0.055(6) 0.034(4) 0.047(5) 0.002(4) 0.016(4) -0.005(4)

loop_
_atom_type_symbol
_atom_type_description
_atom_type_scat_dispersion_real
_atom_type_scat_dispersion_imag
_atom_type_scat_source
C C 0.0033 0.0016
;
International Tables for Crystallography
(Vol. C, Tables 4.2.6.8 and 6.1.1.4)
;
H H 0.0000 0.0000
;
International Tables for Crystallography
(Vol. C, Table 6.1.1.4)
;
O O 0.0106 0.0060
;
International Tables for Crystallography
(Vol. C, Tables 4.2.6.8 and 6.1.1.4)
;
N N 0.0061 0.0033
;
International Tables for Crystallography
(Vol. C, Tables 4.2.6.8 and 6.1.1.4)
;
F F 0.0171 0.0103
;
International Tables for Crystallography
(Vol. C, Tables 4.2.6.8 and 6.1.1.4)
;
Sb Sb -0.5866 1.5461
;
International Tables for Crystallography
(Vol. C, Tables 4.2.6.8 and 6.1.1.4)
;
Ag Ag -0.8971 1.1015
;
International Tables for Crystallography
(Vol. C, Tables 4.2.6.8 and 6.1.1.4)
;
Cl Cl 0.1484 0.1585
;
International Tables for Crystallography
(Vol. C, Tables 4.2.6.8 and 6.1.1.4)
;

loop_
_geom_angle_atom_site_label_1
_geom_angle_atom_site_label_2
_geom_angle_atom_site_label_3
_geom_angle
_geom_angle_publ_flag
_geom_angle_site_symmetry_1
_geom_angle_site_symmetry_3
F1 Sb1 F2 90.9(2) yes . .
F1 Sb1 F3 90.8(2) yes . .
F1 Sb1 F4 90.0(2) yes . .
F1 Sb1 F5 89.2(2) yes . .
F1 Sb1 F6 179.6(2) yes . .
F2 Sb1 F3 90.4(2) yes . .
F2 Sb1 F4 178.5(2) yes . .
F2 Sb1 F5 87.9(2) yes . .
F2 Sb1 F6 89.0(2) yes . .
F3 Sb1 F4 90.8(2) yes . .
F3 Sb1 F5 178.3(2) yes . .
F3 Sb1 F6 89.5(2) yes . .
F4 Sb1 F5 90.8(3) yes . .
F4 Sb1 F6 90.1(2) yes . .
F5 Sb1 F6 90.4(2) yes . .
F7 Sb2 F8 89.7(2) yes . .
F7 Sb2 F9 88.5(3) yes . .
F7 Sb2 F10 178.0(3) yes . .
F7 Sb2 F11 89.9(3) yes . .
F7 Sb2 F12 91.2(3) yes . .
F8 Sb2 F9 89.6(3) yes . .
F8 Sb2 F10 88.3(2) yes . .
F8 Sb2 F11 89.9(3) yes . .
F8 Sb2 F12 178.6(3) yes . .
F9 Sb2 F10 91.4(3) yes . .
F9 Sb2 F11 178.3(3) yes . .
F9 Sb2 F12 89.5(3) yes . .
F10 Sb2 F11 90.2(3) yes . .
F10 Sb2 F12 90.8(3) yes . .
F11 Sb2 F12 91.1(3) yes . .
O1X Ag1 N96 130.4(3) yes . .
O1X Ag1 N97 152.3(2) yes . .
N96 Ag1 N97 72.6(2) yes . .
O1Y Ag2 N54 140.8(5) yes . .
O1Y Ag2 N55 144.0(5) yes . .
N54 Ag2 N55 73.9(2) yes . .
Ag1 O1X C2X 115.8(7) yes . .
Ag1 O1X C3X 116.6(6) yes . .
C2X O1X C3X 118.1(8) yes . .
C43 O1 C47 115.7(8) yes . .
C95 O2 C99 139.2(12) yes . .
C95 O2 C105 124.9(9) yes . .
Ag2 N54 C67 126.7(5) yes . .
Ag2 N54 C71 114.7(5) yes . .
C67 N54 C71 118.5(6) yes . .
Ag2 N55 C74 114.2(5) yes . .
Ag2 N55 C78 126.4(5) yes . .
C74 N55 C78 119.3(6) yes . .
Ag1 N96 C15 124.3(5) yes . .
Ag1 N96 C19 114.6(5) yes . .
C15 N96 C19 121.1(7) yes . .
Ag1 N97 C22 116.3(5) yes . .
Ag1 N97 C26 124.9(5) yes . .
C22 N97 C26 118.8(7) yes . .
C2 C1 C6 117.1(7) yes . .
C2 C1 C14 122.4(8) yes . .
C6 C1 C14 120.5(8) yes . .
Cl1A C1A Cl2A 111.4(9) yes . .
Cl1A C1A Cl3A 112.9(9) yes . .
Cl2A C1A Cl3A 111.2(10) yes . .
Cl1B C1B Cl2B 113.5(6) yes . .
Cl1B C1B Cl3B 108.8(6) yes . .
Cl2B C1B Cl3B 108.7(6) yes . .
Cl1C C1C Cl2C 108.7(10) yes . .
Cl1C C1C Cl3C 109.6(11) yes . .
Cl2C C1C Cl3C 113.9(13) yes . .
Cl1D C1D Cl2D 111.3(5) yes . .
Cl1D C1D Cl3D 111.4(5) yes . .
Cl2D C1D Cl3D 109.4(5) yes . .
Cl1E C1E Cl2E 107.6(12) yes . .
Cl1E C1E Cl3E 114.7(13) yes . .
Cl2E C1E Cl3E 99.4(13) yes . .
Cl1F C1F Cl2F 111.5(14) yes . .
Cl1F C1F Cl3F 106.2(12) yes . .
Cl2F C1F Cl3F 103.3(14) yes . .
C1 C2 C3 122.5(9) yes . .
O1X C2X C1X 109.4(8) yes . .
C2 C3 C4 119.8(10) yes . .
O1X C3X C4X 111.1(10) yes . .
C3 C4 C5 119.9(9) yes . .
C4 C5 C6 121.1(9) yes . .
C1 C6 C5 119.4(9) yes . .
C1 C6 C7 118.3(7) yes . .
C5 C6 C7 122.3(8) yes . .
C6 C7 C8 122.0(8) yes . .
C6 C7 C45 120.0(7) yes . 2_666
C8 C7 C45 117.9(8) yes . 2_666
C7 C8 C9 122.9(8) yes . .
C7 C8 C13 118.3(8) yes . .
C9 C8 C13 118.7(7) yes . .
C8 C9 C10 121.4(8) yes . .
C9 C10 C11 120.5(9) yes . .
C10 C11 C12 120.2(8) yes . .
C11 C12 C13 122.2(8) yes . .
C8 C13 C12 116.9(8) yes . .
C8 C13 C14 120.4(7) yes . .
C12 C13 C14 122.7(8) yes . .
C1 C14 C13 120.5(8) yes . .
C1 C14 C15 121.1(8) yes . .
C13 C14 C15 118.3(7) yes . .
N96 C15 C14 115.1(7) yes . .
N96 C15 C16 120.0(8) yes . .
C14 C15 C16 124.9(7) yes . .
C15 C16 C17 119.8(8) yes . .
C16 C17 C18 121.5(7) yes . .
C17 C18 C19 116.9(7) yes . .
C17 C18 C20 125.0(7) yes . .
C19 C18 C20 118.1(7) yes . .
N96 C19 C18 120.7(7) yes . .
N96 C19 C22 117.9(6) yes . .
C18 C19 C22 121.4(7) yes . .
C18 C20 C21 121.6(7) yes . .
C20 C21 C23 121.4(8) yes . .
N97 C22 C19 118.6(7) yes . .
N97 C22 C23 122.4(7) yes . .
C19 C22 C23 119.0(7) yes . .
C21 C23 C22 118.5(7) yes . .
C21 C23 C24 124.1(8) yes . .
C22 C23 C24 117.4(7) yes . .
C23 C24 C25 119.8(8) yes . .
C24 C25 C26 120.5(8) yes . .
N97 C26 C25 121.1(7) yes . .
N97 C26 C40 115.7(8) yes . .
C25 C26 C40 123.2(7) yes . .
C28 C27 C32 117.8(7) yes . .
C28 C27 C40 122.9(7) yes . .
C32 C27 C40 119.3(7) yes . .
C27 C28 C29 123.2(8) yes . .
C28 C29 C30 118.8(8) yes . .
C29 C30 C31 120.0(8) yes . .
C30 C31 C32 122.2(8) yes . .
C27 C32 C31 118.0(7) yes . .
C27 C32 C33 119.1(7) yes . .
C31 C32 C33 122.8(7) yes . .
C32 C33 C34 121.2(7) yes . .
C32 C33 C41 120.0(7) yes . .
C34 C33 C41 118.7(7) yes . .
C33 C34 C35 122.2(7) yes . .
C33 C34 C39 119.2(7) yes . .
C35 C34 C39 118.6(7) yes . .
C34 C35 C36 122.0(8) yes . .
C35 C36 C37 120.5(8) yes . .
C36 C37 C38 119.6(8) yes . .
C37 C38 C39 122.1(7) yes . .
C34 C39 C38 117.2(7) yes . .
C34 C39 C40 119.4(7) yes . .
C38 C39 C40 123.3(7) yes . .
C26 C40 C27 118.7(7) yes . .
C26 C40 C39 119.9(7) yes . .
C27 C40 C39 121.4(7) yes . .
C33 C41 C42 118.5(8) yes . .
C33 C41 C46 122.2(8) yes . .
C42 C41 C46 119.3(8) yes . .
C41 C42 C43 121.6(9) yes . .
O1 C43 C42 117.1(9) yes . .
O1 C43 C44 122.9(8) yes . .
C42 C43 C44 120.0(9) yes . .
C43 C44 C45 120.3(8) yes . .
C7 C45 C44 118.8(7) yes 2_666 .
C7 C45 C46 122.6(8) yes 2_666 .
C44 C45 C46 118.5(8) yes . .
C41 C46 C45 120.4(8) yes . .
O1 C47 C48 108.1(9) yes . .
C47 C48 C49 108.4(9) yes . .
C48 C49 C50 113.0(9) yes . .
C49 C50 C51 108.6(9) yes . .
C50 C51 C52 109.3(10) yes . .
C54 C53 C58 118.8(8) yes . .
C54 C53 C66 122.8(8) yes . .
C58 C53 C66 118.4(9) yes . .
C53 C54 C55 120.6(11) yes . .
C54 C55 C56 119.0(14) yes . .
C55 C56 C57 122.4(14) yes . .
C56 C57 C58 120.4(11) yes . .
C53 C58 C57 118.5(10) yes . .
C53 C58 C59 119.5(8) yes . .
C57 C58 C59 122.0(9) yes . .
C58 C59 C60 121.9(8) yes . .
C58 C59 C97 118.9(8) yes . 2_677
C60 C59 C97 119.3(9) yes . 2_677
C59 C60 C61 123.1(8) yes . .
C59 C60 C65 119.3(9) yes . .
C61 C60 C65 117.6(8) yes . .
C60 C61 C62 122.5(10) yes . .
C61 C62 C63 120.6(12) yes . .
C62 C63 C64 118.2(10) yes . .
C63 C64 C65 121.8(8) yes . .
C60 C65 C64 119.2(9) yes . .
C60 C65 C66 119.1(7) yes . .
C64 C65 C66 121.7(7) yes . .
C53 C66 C65 121.9(8) yes . .
C53 C66 C67 119.6(8) yes . .
C65 C66 C67 118.6(7) yes . .
N54 C67 C66 116.8(6) yes . .
N54 C67 C68 123.6(7) yes . .
C66 C67 C68 119.5(7) yes . .
C67 C68 C69 118.5(7) yes . .
C68 C69 C70 119.2(7) yes . .
C69 C70 C71 117.3(7) yes . .
C69 C70 C72 122.5(7) yes . .
C71 C70 C72 120.2(7) yes . .
N54 C71 C70 122.7(7) yes . .
N54 C71 C74 119.8(6) yes . .
C70 C71 C74 117.5(7) yes . .
C70 C72 C73 121.0(7) yes . .
C72 C73 C75 121.1(7) yes . .
N55 C74 C71 117.1(6) yes . .
N55 C74 C75 121.3(7) yes . .
C71 C74 C75 121.6(7) yes . .
C73 C75 C74 118.5(7) yes . .
C73 C75 C76 124.0(7) yes . .
C74 C75 C76 117.5(7) yes . .
C75 C76 C77 120.3(7) yes . .
C76 C77 C78 120.2(8) yes . .
N55 C78 C77 121.4(7) yes . .
N55 C78 C92 116.5(7) yes . .
C77 C78 C92 122.2(7) yes . .
C80 C79 C84 118.8(8) yes . .
C80 C79 C92 122.8(7) yes . .
C84 C79 C92 118.4(8) yes . .
C79 C80 C81 122.1(8) yes . .
C80 C81 C82 120.4(11) yes . .
C81 C82 C83 120.9(9) yes . .
C82 C83 C84 121.5(8) yes . .
C79 C84 C83 116.2(9) yes . .
C79 C84 C85 120.1(8) yes . .
C83 C84 C85 123.6(8) yes . .
C84 C85 C86 121.4(7) yes . .
C84 C85 C93 118.2(8) yes . .
C86 C85 C93 120.3(8) yes . .
C85 C86 C87 122.8(7) yes . .
C85 C86 C91 119.2(8) yes . .
C87 C86 C91 118.0(8) yes . .
C86 C87 C88 121.6(8) yes . .
C87 C88 C89 121.2(10) yes . .
C88 C89 C90 119.3(9) yes . .
C89 C90 C91 121.7(8) yes . .
C86 C91 C90 118.1(8) yes . .
C86 C91 C92 120.0(7) yes . .
C90 C91 C92 121.9(7) yes . .
C78 C92 C79 118.8(8) yes . .
C78 C92 C91 120.3(7) yes . .
C79 C92 C91 120.9(7) yes . .
C85 C93 C94 120.1(7) yes . .
C85 C93 C98 121.6(8) yes . .
C94 C93 C98 118.2(8) yes . .
C93 C94 C95 121.9(8) yes . .
O2 C95 C94 118.1(8) yes . .
O2 C95 C96 123.2(8) yes . .
C94 C95 C96 118.8(8) yes . .
C95 C96 C97 120.2(8) yes . .
C59 C97 C96 119.7(7) yes 2_677 .
C59 C97 C98 119.9(8) yes 2_677 .
C96 C97 C98 120.5(8) yes . .
C93 C98 C97 120.5(8) yes . .
O2 C99 C100 113(2) yes . .
C99 C100 C101 114(3) yes . .
C100 C101 C102 112(3) yes . .
C101 C102 C103 107(4) yes . .
C102 C103 C104 125(5) yes . .
O2 C105 C106 108.3(11) yes . .
C105 C106 C107 113.5(15) yes . .
C106 C107 C108 114.2(14) yes . .
C107 C108 C109 113.0(16) yes . .
C108 C109 C110 117(2) yes . .
Cl1A C1A H1U 106.979 no . .
Cl2A C1A H1U 106.963 no . .
Cl3A C1A H1U 106.974 no . .
Cl1B C1B H1V 108.559 no . .
Cl2B C1B H1V 108.555 no . .
Cl3B C1B H1V 108.555 no . .
Cl1C C1C H1W 108.168 no . .
Cl2C C1C H1W 108.173 no . .
Cl3C C1C H1W 108.170 no . .
Cl1D C1D H1X 108.203 no . .
Cl2D C1D H1X 108.209 no . .
Cl3D C1D H1X 108.205 no . .
Cl1E C1E H1Y 111.489 no . .
Cl2E C1E H1Y 111.472 no . .
Cl3E C1E H1Y 111.476 no . .
Cl1F C1F H1Z 111.820 no . .
Cl2F C1F H1Z 111.817 no . .
Cl3F C1F H1Z 111.804 no . .
C2X C1X H1A 109.5(12) no . .
C2X C1X H1B 109.5(10) no . .
C2X C1X H1C 109.5(9) no . .
H1A C1X H1B 109.5(10) no . .
H1A C1X H1C 109.5(10) no . .
H1B C1X H1C 109.5(13) no . .
C1 C2 H2 118.7(8) no . .
C3 C2 H2 118.7(10) no . .
O1X C2X H2A 109.8(12) no . .
O1X C2X H2B 109.8(9) no . .
C1X C2X H2A 109.8(9) no . .
C1X C2X H2B 109.8(12) no . .
H2A C2X H2B 108.2(10) no . .
C2 C3 H3 120.1(10) no . .
C4 C3 H3 120.1(9) no . .
O1X C3X H3A 109.4(9) no . .
O1X C3X H3B 109.4(9) no . .
C4X C3X H3A 109.4(9) no . .
C4X C3X H3B 109.4(9) no . .
H3A C3X H3B 108.0(12) no . .
C3 C4 H4 120.0(12) no . .
C5 C4 H4 120.0(11) no . .
C3X C4X H4A 109.474 no . .
C3X C4X H4B 109.474 no . .
C3X C4X H4C 109.473 no . .
H4A C4X H4B 109.459 no . .
H4A C4X H4C 109.475 no . .
H4B C4X H4C 109.473 no . .
C4 C5 H5 119.4(9) no . .
C6 C5 H5 119.4(10) no . .
C8 C9 H9 119.3(8) no . .
C10 C9 H9 119.3(9) no . .
C9 C10 H10 119.8(10) no . .
C11 C10 H10 119.8(9) no . .
C10 C11 H11 119.9(10) no . .
C12 C11 H11 119.9(10) no . .
C11 C12 H12 118.9(8) no . .
C13 C12 H12 118.9(9) no . .
C15 C16 H16 120.1(8) no . .
C17 C16 H16 120.1(8) no . .
C16 C17 H17 119.2(8) no . .
C18 C17 H17 119.2(8) no . .
C18 C20 H20 119.2(8) no . .
C21 C20 H20 119.2(8) no . .
C20 C21 H21 119.3(7) no . .
C23 C21 H21 119.3(8) no . .
C23 C24 H24 120.1(7) no . .
C25 C24 H24 120.1(8) no . .
C24 C25 H25 119.8(9) no . .
C26 C25 H25 119.8(8) no . .
C27 C28 H28 118.4(8) no . .
C29 C28 H28 118.4(9) no . .
C28 C29 H29 120.6(9) no . .
C30 C29 H29 120.6(9) no . .
C29 C30 H30 120.0(9) no . .
C31 C30 H30 120.0(9) no . .
C30 C31 H31 118.9(8) no . .
C32 C31 H31 118.9(8) no . .
C34 C35 H35 119.0(8) no . .
C36 C35 H35 119.0(8) no . .
C35 C36 H36 119.8(8) no . .
C37 C36 H36 119.8(8) no . .
C36 C37 H37 120.2(9) no . .
C38 C37 H37 120.2(8) no . .
C37 C38 H38 118.9(8) no . .
C39 C38 H38 118.9(8) no . .
C41 C42 H42 119.2(8) no . .
C43 C42 H42 119.2(9) no . .
C43 C44 H44 119.9(9) no . .
C45 C44 H44 119.9(9) no . .
C41 C46 H46 119.8(8) no . .
C45 C46 H46 119.8(9) no . .
O1 C47 H47A 110.1(8) no . .
O1 C47 H47B 110.1(9) no . .
C48 C47 H47A 110.1(10) no . .
C48 C47 H47B 110.1(8) no . .
H47A C47 H47B 108.4(11) no . .
C47 C48 H48A 110.0(8) no . .
C47 C48 H48B 110.0(10) no . .
C49 C48 H48A 110.0(10) no . .
C49 C48 H48B 110.0(8) no . .
H48A C48 H48B 108.4(10) no . .
C48 C49 H49A 109.0(8) no . .
C48 C49 H49B 109.0(10) no . .
C50 C49 H49A 109.0(9) no . .
C50 C49 H49B 109.0(8) no . .
H49A C49 H49B 107.8(10) no . .
C49 C50 H50A 110.0(8) no . .
C49 C50 H50B 110.0(9) no . .
C51 C50 H50A 110.0(10) no . .
C51 C50 H50B 110.0(9) no . .
H50A C50 H50B 108.3(10) no . .
C50 C51 H51A 109.8(10) no . .
C50 C51 H51B 109.8(11) no . .
C52 C51 H51A 109.8(12) no . .
C52 C51 H51B 109.8(10) no . .
H51A C51 H51B 108.3(13) no . .
C51 C52 H52A 109.5(11) no . .
C51 C52 H52B 109.5(9) no . .
C51 C52 H52C 109.5(11) no . .
H52A C52 H52B 109.5(12) no . .
H52A C52 H52C 109.5(10) no . .
H52B C52 H52C 109.5(12) no . .
C53 C54 H54 119.7(10) no . .
C55 C54 H54 119.7(13) no . .
C54 C55 H55 120.5(14) no . .
C56 C55 H55 120.5(14) no . .
C55 C56 H56 118.8(17) no . .
C57 C56 H56 118.8(14) no . .
C56 C57 H57 119.8(12) no . .
C58 C57 H57 119.8(12) no . .
C60 C61 H61 118.8(10) no . .
C62 C61 H61 118.8(13) no . .
C61 C62 H62 119.7(11) no . .
C63 C62 H62 119.7(11) no . .
C62 C63 H63 120.9(13) no . .
C64 C63 H63 120.9(11) no . .
C63 C64 H64 119.1(8) no . .
C65 C64 H64 119.1(9) no . .
C67 C68 H68 120.8(8) no . .
C69 C68 H68 120.8(8) no . .
C68 C69 H69 120.4(8) no . .
C70 C69 H69 120.4(7) no . .
C70 C72 H72 119.5(8) no . .
C73 C72 H72 119.5(7) no . .
C72 C73 H73 119.4(7) no . .
C75 C73 H73 119.4(7) no . .
C75 C76 H76 119.9(7) no . .
C77 C76 H76 119.8(7) no . .
C76 C77 H77 119.9(8) no . .
C78 C77 H77 119.9(7) no . .
C79 C80 H80 119.0(8) no . .
C81 C80 H80 118.9(10) no . .
C80 C81 H81 119.8(10) no . .
C82 C81 H81 119.8(10) no . .
C81 C82 H82 119.5(11) no . .
C83 C82 H82 119.5(10) no . .
C82 C83 H83 119.2(10) no . .
C84 C83 H83 119.3(10) no . .
C86 C87 H87 119.2(10) no . .
C88 C87 H87 119.2(11) no . .
C87 C88 H88 119.4(9) no . .
C89 C88 H88 119.4(10) no . .
C88 C89 H89 120.4(11) no . .
C90 C89 H89 120.3(9) no . .
C89 C90 H90 119.2(9) no . .
C91 C90 H90 119.2(9) no . .
C93 C94 H94 119.1(8) no . .
C95 C94 H94 119.1(9) no . .
C95 C96 H96 119.9(9) no . .
C97 C96 H96 119.9(9) no . .
C93 C98 H98 119.8(8) no . .
C97 C98 H98 119.8(8) no . .
O2 C99 H1S 108.914 no . .
O2 C99 H1T 108.916 no . .
C100 C99 H1S 108.899 no . .
C100 C99 H1T 108.900 no . .
H1S C99 H1T 107.730 no . .
C99 C100 H2S 108.723 no . .
C99 C100 H2T 108.710 no . .
C101 C100 H2S 108.724 no . .
C101 C100 H2T 108.724 no . .
H2S C100 H2T 107.633 no . .
C100 C101 H3S 109.150 no . .
C100 C101 H3T 109.145 no . .
C102 C101 H3S 109.135 no . .
C102 C101 H3T 109.144 no . .
H3S C101 H3T 107.874 no . .
C101 C102 H4S 110.238 no . .
C101 C102 H4T 110.254 no . .
C103 C102 H4S 110.249 no . .
C103 C102 H4T 110.255 no . .
H4S C102 H4T 108.521 no . .
C102 C103 H5S 105.996 no . .
C102 C103 H5T 105.983 no . .
C104 C103 H5S 105.992 no . .
C104 C103 H5T 105.977 no . .
H5S C103 H5T 106.271 no . .
C103 C104 H6S 109.464 no . .
C103 C104 H6T 109.476 no . .
C103 C104 H6U 109.470 no . .
H6S C104 H6T 109.476 no . .
H6S C104 H6U 109.467 no . .
H6T C104 H6U 109.476 no . .
O2 C105 H7S 110.035 no . .
O2 C105 H7T 110.039 no . .
C106 C105 H7S 110.054 no . .
C106 C105 H7T 110.057 no . .
H7S C105 H7T 108.403 no . .
C105 C106 H8S 108.877 no . .
C105 C106 H8T 108.890 no . .
C107 C106 H8S 108.878 no . .
C107 C106 H8T 108.873 no . .
H8S C106 H8T 107.710 no . .
C106 C107 H9S 108.707 no . .
C106 C107 H9T 108.708 no . .
C108 C107 H9S 108.720 no . .
C108 C107 H9T 108.703 no . .
H9S C107 H9T 107.622 no . .
C107 C108 H10S 108.968 no . .
C107 C108 H10T 108.987 no . .
C109 C108 H10S 108.983 no . .
C109 C108 H10T 108.984 no . .
H10S C108 H10T 107.766 no . .
C108 C109 H11S 108.104 no . .
C108 C109 H11T 108.101 no . .
C110 C109 H11S 108.112 no . .
C110 C109 H11T 108.098 no . .
H11S C109 H11T 107.313 no . .
C109 C110 H12S 109.466 no . .
C109 C110 H12T 109.463 no . .
C109 C110 H12U 109.479 no . .
H12S C110 H12T 109.469 no . .
H12S C110 H12U 109.487 no . .
H12T C110 H12U 109.462 no . .

loop_
_geom_bond_atom_site_label_1
_geom_bond_atom_site_label_2
_geom_bond_distance
_geom_bond_publ_flag
_geom_bond_site_symmetry_2
Sb1 F1 1.867(5) yes .
Sb1 F2 1.868(6) yes .
Sb1 F3 1.881(5) yes .
Sb1 F4 1.859(6) yes .
Sb1 F5 1.884(5) yes .
Sb1 F6 1.873(4) yes .
Sb2 F7 1.872(5) yes .
Sb2 F8 1.877(6) yes .
Sb2 F9 1.875(6) yes .
Sb2 F10 1.868(5) yes .
Sb2 F11 1.861(7) yes .
Sb2 F12 1.861(7) yes .
Ag1 O1X 2.190(7) yes .
Ag1 N96 2.311(6) yes .
Ag1 N97 2.261(7) yes .
Ag2 O1Y 2.202(8) yes .
Ag2 N54 2.272(6) yes .
Ag2 N55 2.299(6) yes .
Cl1A C1A 1.755(18) yes .
Cl1B C1B 1.752(11) yes .
Cl1C C1C 1.690(19) yes .
Cl1D C1D 1.712(8) yes .
Cl1E C1E 1.69(2) yes .
Cl1F C1F 1.71(2) yes .
Cl2A C1A 1.764(17) yes .
Cl2B C1B 1.743(10) yes .
Cl2C C1C 1.77(2) yes .
Cl2D C1D 1.775(10) yes .
Cl2E C1E 1.75(2) yes .
Cl2F C1F 1.81(3) yes .
Cl3A C1A 1.700(15) yes .
Cl3B C1B 1.773(12) yes .
Cl3C C1C 1.72(2) yes .
Cl3D C1D 1.755(10) yes .
Cl3E C1E 1.75(2) yes .
Cl3F C1F 1.74(2) yes .
O1X C2X 1.476(13) yes .
O1X C3X 1.474(14) yes .
O1 C43 1.372(12) yes .
O1 C47 1.453(11) yes .
O2 C95 1.309(12) yes .
O2 C99 1.41(3) yes .
O2 C105 1.378(16) yes .
N54 C67 1.322(10) yes .
N54 C71 1.361(10) yes .
N55 C74 1.386(9) yes .
N55 C78 1.334(10) yes .
N96 C15 1.342(10) yes .
N96 C19 1.364(10) yes .
N97 C22 1.357(10) yes .
N97 C26 1.348(11) yes .
C1 C2 1.424(14) yes .
C1 C6 1.444(12) yes .
C1 C14 1.391(11) yes .
C1X C2X 1.487(16) yes .
C2 C3 1.362(13) yes .
C3 C4 1.432(16) yes .
C3X C4X 1.551(15) yes .
C4 C5 1.368(17) yes .
C5 C6 1.423(11) yes .
C6 C7 1.409(13) yes .
C7 C8 1.406(11) yes .
C7 C45 1.496(12) yes 2_666
C8 C9 1.413(13) yes .
C8 C13 1.439(12) yes .
C9 C10 1.364(12) yes .
C10 C11 1.411(14) yes .
C11 C12 1.334(14) yes .
C12 C13 1.451(11) yes .
C13 C14 1.405(13) yes .
C14 C15 1.477(12) yes .
C15 C16 1.434(11) yes .
C16 C17 1.326(12) yes .
C17 C18 1.425(11) yes .
C18 C19 1.422(10) yes .
C18 C20 1.437(11) yes .
C19 C22 1.420(11) yes .
C20 C21 1.338(11) yes .
C21 C23 1.462(11) yes .
C22 C23 1.423(12) yes .
C23 C24 1.407(12) yes .
C24 C25 1.350(11) yes .
C25 C26 1.418(13) yes .
C26 C40 1.491(11) yes .
C27 C28 1.410(12) yes .
C27 C32 1.461(11) yes .
C27 C40 1.402(11) yes .
C28 C29 1.370(12) yes .
C29 C30 1.450(13) yes .
C30 C31 1.362(13) yes .
C31 C32 1.427(11) yes .
C32 C33 1.401(12) yes .
C33 C34 1.397(12) yes .
C33 C41 1.496(11) yes .
C34 C35 1.429(12) yes .
C34 C39 1.465(11) yes .
C35 C36 1.357(12) yes .
C36 C37 1.447(12) yes .
C37 C38 1.367(13) yes .
C38 C39 1.449(11) yes .
C39 C40 1.387(11) yes .
C41 C42 1.376(13) yes .
C41 C46 1.396(13) yes .
C42 C43 1.387(12) yes .
C43 C44 1.379(14) yes .
C44 C45 1.413(12) yes .
C45 C46 1.417(11) yes .
C47 C48 1.524(15) yes .
C48 C49 1.514(13) yes .
C49 C50 1.540(14) yes .
C50 C51 1.531(15) yes .
C51 C52 1.577(16) yes .
C53 C54 1.405(16) yes .
C53 C58 1.463(13) yes .
C53 C66 1.386(12) yes .
C54 C55 1.365(18) yes .
C55 C56 1.43(2) yes .
C56 C57 1.33(2) yes .
C57 C58 1.406(15) yes .
C58 C59 1.407(16) yes .
C59 C60 1.396(12) yes .
C59 C97 1.521(12) yes 2_677
C60 C61 1.419(17) yes .
C60 C65 1.432(12) yes .
C61 C62 1.328(16) yes .
C62 C63 1.456(16) yes .
C63 C64 1.367(16) yes .
C64 C65 1.411(12) yes .
C65 C66 1.435(14) yes .
C66 C67 1.522(11) yes .
C67 C68 1.410(11) yes .
C68 C69 1.385(11) yes .
C69 C70 1.428(11) yes .
C70 C71 1.410(10) yes .
C70 C72 1.436(10) yes .
C71 C74 1.440(11) yes .
C72 C73 1.349(11) yes .
C73 C75 1.430(11) yes .
C74 C75 1.404(11) yes .
C75 C76 1.394(11) yes .
C76 C77 1.368(11) yes .
C77 C78 1.384(11) yes .
C78 C92 1.509(10) yes .
C79 C80 1.443(14) yes .
C79 C84 1.452(11) yes .
C79 C92 1.408(12) yes .
C80 C81 1.337(13) yes .
C81 C82 1.402(14) yes .
C82 C83 1.379(16) yes .
C83 C84 1.447(13) yes .
C84 C85 1.400(14) yes .
C85 C86 1.389(12) yes .
C85 C93 1.494(11) yes .
C86 C87 1.414(15) yes .
C86 C91 1.443(11) yes .
C87 C88 1.350(14) yes .
C88 C89 1.407(13) yes .
C89 C90 1.367(15) yes .
C90 C91 1.421(12) yes .
C91 C92 1.408(13) yes .
C93 C94 1.393(13) yes .
C93 C98 1.404(12) yes .
C94 C95 1.403(12) yes .
C95 C96 1.396(13) yes .
C96 C97 1.387(13) yes .
C97 C98 1.396(11) yes .
C99 C100 1.51(4) yes .
C100 C101 1.48(4) yes .
C101 C102 1.48(6) yes .
C102 C103 1.50(6) yes .
C103 C104 1.50(9) yes .
C105 C106 1.52(2) yes .
C106 C107 1.52(3) yes .
C107 C108 1.49(3) yes .
C108 C109 1.50(3) yes .
C109 C110 1.52(4) yes .
C1A H1U 1.000 no .
C1B H1V 1.000 no .
C1C H1W 1.000 no .
C1D H1X 1.000 no .
C1E H1Y 1.000 no .
C1F H1Z 1.000 no .
C1X H1A 0.980(11) no .
C1X H1B 0.980(11) no .
C1X H1C 0.980(12) no .
C2 H2 0.950(10) no .
C2X H2A 0.990(13) no .
C2X H2B 0.990(13) no .
C3 H3 0.950(11) no .
C3X H3A 0.990(12) no .
C3X H3B 0.990(12) no .
C4 H4 0.950(10) no .
C4X H4A 0.980 no .
C4X H4B 0.980 no .
C4X H4C 0.980 no .
C5 H5 0.950(10) no .
C9 H9 0.950(9) no .
C10 H10 0.950(10) no .
C11 H11 0.950(9) no .
C12 H12 0.950(9) no .
C16 H16 0.950(8) no .
C17 H17 0.950(8) no .
C20 H20 0.950(7) no .
C21 H21 0.950(8) no .
C24 H24 0.950(9) no .
C25 H25 0.950(8) no .
C28 H28 0.950(8) no .
C29 H29 0.950(9) no .
C30 H30 0.950(9) no .
C31 H31 0.950(8) no .
C35 H35 0.950(9) no .
C36 H36 0.950(9) no .
C37 H37 0.950(9) no .
C38 H38 0.950(8) no .
C42 H42 0.950(10) no .
C44 H44 0.950(8) no .
C46 H46 0.950(9) no .
C47 H47A 0.990(9) no .
C47 H47B 0.990(13) no .
C48 H48A 0.990(12) no .
C48 H48B 0.990(9) no .
C49 H49A 0.990(9) no .
C49 H49B 0.990(13) no .
C50 H50A 0.990(13) no .
C50 H50B 0.990(9) no .
C51 H51A 0.990(11) no .
C51 H51B 0.990(17) no .
C52 H52A 0.980(11) no .
C52 H52B 0.980(14) no .
C52 H52C 0.980(11) no .
C54 H54 0.950(11) no .
C55 H55 0.950(16) no .
C56 H56 0.950(16) no .
C57 H57 0.950(11) no .
C61 H61 0.950(10) no .
C62 H62 0.950(14) no .
C63 H63 0.950(11) no .
C64 H64 0.950(9) no .
C68 H68 0.950(8) no .
C69 H69 0.950(8) no .
C72 H72 0.950(8) no .
C73 H73 0.950(8) no .
C76 H76 0.950(8) no .
C77 H77 0.950(8) no .
C80 H80 0.950(9) no .
C81 H81 0.950(12) no .
C82 H82 0.950(10) no .
C83 H83 0.950(9) no .
C87 H87 0.950(9) no .
C88 H88 0.950(11) no .
C89 H89 0.950(10) no .
C90 H90 0.950(8) no .
C94 H94 0.950(8) no .
C96 H96 0.950(9) no .
C98 H98 0.950(9) no .
C99 H1S 0.990 no .
C99 H1T 0.990 no .
C100 H2S 0.990 no .
C100 H2T 0.990 no .
C101 H3S 0.990 no .
C101 H3T 0.990 no .
C102 H4S 0.990 no .
C102 H4T 0.990 no .
C103 H5S 0.990 no .
C103 H5T 0.990 no .
C104 H6S 0.980 no .
C104 H6T 0.980 no .
C104 H6U 0.980 no .
C105 H7S 0.990 no .
C105 H7T 0.990 no .
C106 H8S 0.990 no .
C106 H8T 0.990 no .
C107 H9S 0.990 no .
C107 H9T 0.990 no .
C108 H10S 0.990 no .
C108 H10T 0.990 no .
C109 H11S 0.990 no .
C109 H11T 0.990 no .
C110 H12S 0.980 no .
C110 H12T 0.980 no .
C110 H12U 0.980 no .

loop_
_geom_contact_atom_site_label_1
_geom_contact_atom_site_label_2
_geom_contact_distance
_geom_contact_publ_flag
_geom_contact_site_symmetry_2
Ag1 C1 3.566(8) no .
Ag1 C1X 3.202(10) no .
Ag1 C14 3.326(8) no .
Ag1 C27 3.506(9) no .
Ag1 C28 3.591(10) no .
Ag1 C40 3.328(8) no .
Ag2 C66 3.399(8) no .
Ag2 C90 3.443(9) no .
Ag2 C91 3.480(8) no .
Ag2 C92 3.413(8) no .
O2 C101 3.09(3) no .
O2 C107 2.88(2) no .
O2 C108 3.57(2) no .
N54 C53 3.236(11) no .
N54 C54 3.395(13) no .
N54 C64 3.532(12) no .
N54 C65 3.339(11) no .
N54 C69 2.805(10) no .
N55 C76 2.767(10) no .
N55 C79 3.404(10) no .
N55 C90 3.213(11) no .
N55 C91 3.144(10) no .
N96 C1 3.181(10) no .
N96 C2 3.392(10) no .
N96 C12 3.526(13) no .
N96 C13 3.251(12) no .
N96 C17 2.765(10) no .
N97 C24 2.799(11) no .
N97 C27 3.138(11) no .
N97 C28 3.232(11) no .
N97 C39 3.344(9) no .
C1 C4 2.841(13) no .
C1 C8 2.839(13) no .
C1 C16 3.524(11) no .
C2 C5 2.792(14) no .
C2 C15 2.919(12) no .
C2X C4X 3.195(15) no .
C3 C6 2.818(15) no .
C5 C45 2.919(15) no 2_666
C5 C46 3.462(14) no 2_666
C6 C13 2.836(11) no .
C6 C44 3.450(14) no 2_666
C6 C46 3.365(13) no 2_666
C7 C14 2.818(12) no .
C8 C11 2.817(12) no .
C8 C44 3.210(11) no 2_666
C8 C46 3.476(11) no 2_666
C9 C12 2.775(13) no .
C9 C44 3.312(11) no 2_666
C9 C45 2.880(11) no 2_666
C10 C13 2.817(14) no .
C12 C15 2.890(14) no .
C12 C16 3.451(13) no .
C13 C16 3.372(12) no .
C15 C18 2.784(12) no .
C16 C19 2.765(11) no .
C18 C23 2.851(12) no .
C19 C21 2.810(11) no .
C20 C22 2.839(10) no .
C22 C25 2.733(12) no .
C23 C26 2.769(11) no .
C25 C27 3.509(12) no .
C25 C38 3.429(13) no .
C25 C39 3.308(12) no .
C26 C28 2.887(12) no .
C26 C38 2.928(12) no .
C27 C30 2.843(12) no .
C27 C34 2.840(12) no .
C28 C31 2.790(12) no .
C29 C32 2.847(12) no .
C31 C41 2.930(12) no .
C31 C46 3.533(13) no .
C32 C39 2.842(11) no .
C32 C42 3.346(11) no .
C32 C46 3.396(12) no .
C33 C40 2.829(11) no .
C34 C37 2.849(12) no .
C34 C42 3.267(12) no .
C34 C46 3.390(11) no .
C35 C38 2.810(12) no .
C35 C41 2.882(12) no .
C35 C42 3.466(13) no .
C35 C46 3.510(12) no .
C36 C39 2.853(12) no .
C41 C44 2.798(11) no .
C42 C45 2.786(13) no .
C43 C46 2.785(13) no .
C44 C47 2.756(13) no .
C53 C56 2.779(18) no .
C53 C60 2.865(15) no .
C53 C68 3.384(11) no .
C54 C57 2.810(16) no .
C54 C67 2.901(13) no .
C54 C68 3.574(12) no .
C55 C58 2.81(2) no .
C57 C97 2.890(17) no 2_677
C57 C98 3.432(16) no 2_677
C58 C65 2.839(12) no .
C58 C96 3.404(15) no 2_677
C58 C98 3.327(13) no 2_677
C59 C66 2.813(11) no .
C60 C63 2.833(14) no .
C60 C96 3.310(12) no 2_677
C60 C98 3.418(11) no 2_677
C61 C64 2.778(13) no .
C61 C96 3.453(14) no 2_677
C61 C97 2.918(14) no 2_677
C62 C65 2.800(17) no .
C64 C67 2.907(14) no .
C64 C68 3.513(14) no .
C65 C68 3.371(12) no .
C67 C70 2.754(11) no .
C68 C71 2.753(11) no .
C70 C75 2.828(11) no .
C71 C73 2.841(11) no .
C72 C74 2.798(10) no .
C74 C77 2.733(11) no .
C75 C78 2.768(11) no .
C77 C79 3.249(10) no .
C77 C80 3.281(11) no .
C77 C91 3.537(12) no .
C78 C80 2.918(12) no .
C78 C90 2.921(13) no .
C79 C82 2.812(13) no .
C79 C86 2.853(13) no .
C80 C83 2.787(13) no .
C81 C84 2.856(15) no .
C83 C93 2.910(15) no .
C83 C94 3.281(15) no .
C84 C91 2.823(12) no .
C84 C94 3.197(13) no .
C84 C98 3.529(12) no .
C85 C92 2.824(11) no .
C86 C89 2.821(13) no .
C86 C94 3.465(12) no .
C86 C98 3.238(10) no .
C87 C90 2.777(12) no .
C87 C93 2.914(14) no .
C87 C98 3.242(12) no .
C88 C91 2.802(14) no .
C93 C96 2.811(12) no .
C94 C97 2.770(12) no .
C94 C99 3.05(3) no .
C95 C98 2.798(13) no .
C96 C105 2.861(17) no .
C99 C102 3.19(6) no .
C105 C108 3.09(3) no .
Ag1 Cl3B 3.366(3) no 2_666
Ag1 F8 3.445(5) no 2_566
Ag2 F6 2.978(5) no .
Cl1A Cl2B 3.573(6) no .
Cl1B C72 3.471(9) no 1_554
Cl1C C53 3.537(14) no 1_554
Cl1C C58 3.406(15) no 1_554
Cl1D C75 3.489(9) no 1_455
Cl1D C76 3.592(8) no 1_455
Cl2B Cl1A 3.573(6) no .
Cl2B F12 3.502(8) no .
Cl2C C104 3.31(8) no 1_455
Cl2D F3 3.559(6) no .
Cl2D F4 3.446(6) no .
Cl2D C16 3.591(8) no 2_567
Cl2D C17 3.169(9) no 2_567
Cl2D C18 3.544(9) no 2_567
Cl3A C28 3.577(11) no 2_566
Cl3A C52 3.600(13) no 1_445
Cl3B Ag1 3.366(3) no 2_666
Cl3B N96 3.474(7) no 2_666
Cl3B N97 3.357(8) no 2_666
Cl3C C2 3.577(13) no 2_566
Cl3D C71 3.595(8) no 1_455
Cl3F C55 3.58(2) no 1_554
F1 C1D 3.429(11) no .
F1 C72 3.369(9) no 2_567
F1 C73 3.323(9) no 2_567
F2 N55 3.227(8) no .
F2 C21 3.135(9) no .
F2 C24 3.438(9) no .
F2 C71 3.521(9) no .
F2 C74 3.009(10) no .
F2 C75 3.213(11) no .
F2 C76 3.595(11) no .
F2 C90 3.546(9) no .
F3 Cl2D 3.559(6) no .
F3 N54 3.514(8) no .
F3 C17 3.330(9) no 2_567
F3 C20 3.426(9) no 2_567
F3 C64 3.370(10) no .
F3 C70 3.453(10) no .
F3 C71 3.367(9) no .
F4 Cl2D 3.446(6) no .
F4 O6W 3.41(3) no 1_456
F4 C1D 3.176(9) no .
F4 C63 3.406(12) no .
F5 C81 3.189(12) no 1_455
F5 C82 3.405(13) no 1_455
F5 C89 3.229(10) no .
F5 C90 3.492(10) no .
F6 Ag2 2.978(5) no .
F6 N54 3.303(9) no .
F6 N55 3.597(9) no .
F6 C64 3.265(10) no .
F6 C89 3.534(11) no .
F6 C90 3.298(10) no .
F7 C1C 3.58(2) no .
F7 C9 3.399(10) no 2_666
F7 C10 3.435(11) no 2_666
F7 C30 3.482(11) no .
F7 C31 3.449(10) no .
F8 Ag1 3.445(5) no 2_566
F8 N96 3.480(9) no 2_566
F8 C2 3.247(11) no 2_566
F8 C28 3.320(9) no 2_566
F8 C29 3.530(10) no 2_566
F9 C17 3.508(11) no 2_566
F9 C18 3.166(10) no 2_566
F9 C19 3.199(10) no 2_566
F9 C68 3.254(10) no 1_554
F9 C69 3.195(10) no 1_554
F10 N97 3.514(9) no 2_566
F10 C1A 3.365(19) no .
F10 C22 3.267(11) no 2_566
F10 C23 3.299(10) no 2_566
F10 C24 3.566(9) no 2_566
F10 C28 3.528(10) no 2_566
F11 C1X 3.515(13) no .
F11 C30 3.595(12) no .
F12 Cl2B 3.502(8) no .
F12 C1B 3.202(13) no .
F12 C10 3.077(10) no 2_666
F12 C11 3.516(10) no 2_666
O1W C14 3.549(16) no 2_666
O1 C100 3.37(3) no .
O1 C106 3.479(18) no .
O2 O2W 3.01(2) no 2_776
O2 O3W 3.07(3) no 2_776
O2W O2 3.01(2) no 2_776
O2W C95 2.99(2) no 2_776
O2W C96 3.20(2) no 2_776
O3W O2 3.07(3) no 2_776
O3W C94 3.38(3) no 2_776
O3W C95 3.17(3) no 2_776
O5W O6W 3.04(4) no .
O5W C83 3.55(2) no 1_554
O6W F4 3.41(3) no 1_654
O6W O5W 3.04(4) no .
N54 F3 3.514(8) no .
N54 F6 3.303(9) no .
N55 F2 3.227(8) no .
N55 F6 3.597(9) no .
N96 Cl3B 3.474(7) no 2_666
N96 F8 3.480(9) no 2_566
N97 Cl3B 3.357(8) no 2_666
N97 F10 3.514(9) no 2_566
C1A F10 3.365(19) no .
C1B F12 3.202(13) no .
C1B C11 3.547(13) no 2_666
C1C F7 3.58(2) no .
C1D F1 3.429(11) no .
C1D F4 3.176(9) no .
C1X F11 3.515(13) no .
C2 Cl3C 3.577(13) no 2_566
C2 F8 3.247(11) no 2_566
C3 C30 3.596(16) no 2_566
C9 F7 3.399(10) no 2_666
C10 F7 3.435(11) no 2_666
C10 F12 3.077(10) no 2_666
C11 F12 3.516(10) no 2_666
C11 C1B 3.547(13) no 2_666
C11 C54 3.590(15) no 2_667
C14 O1W 3.549(16) no 2_666
C16 Cl2D 3.591(8) no 2_567
C17 Cl2D 3.169(9) no 2_567
C17 F3 3.330(9) no 2_567
C17 F9 3.508(11) no 2_566
C18 Cl2D 3.544(9) no 2_567
C18 F9 3.166(10) no 2_566
C19 F9 3.199(10) no 2_566
C20 F3 3.426(9) no 2_567
C20 C69 3.254(10) no 2_567
C21 F2 3.135(9) no .
C21 C76 3.432(11) no .
C22 F10 3.267(11) no 2_566
C23 F10 3.299(10) no 2_566
C23 C76 3.590(11) no .
C24 F2 3.438(9) no .
C24 F10 3.566(9) no 2_566
C24 C77 3.590(13) no .
C28 Cl3A 3.577(11) no 2_566
C28 F8 3.320(9) no 2_566
C28 F10 3.528(10) no 2_566
C29 F8 3.530(10) no 2_566
C30 F7 3.482(11) no .
C30 F11 3.595(12) no .
C30 C3 3.596(16) no 2_566
C31 F7 3.449(10) no .
C34 C52 3.440(16) no 2_676
C35 C99 3.38(2) no .
C36 C99 3.58(3) no .
C37 C79 3.565(12) no .
C37 C84 3.456(12) no .
C39 C52 3.380(14) no 2_676
C43 C100 3.40(3) no .
C51 C87 3.548(14) no 2_676
C52 Cl3A 3.600(13) no 1_665
C52 C34 3.440(16) no 2_676
C52 C39 3.380(14) no 2_676
C53 Cl1C 3.537(14) no 1_556
C54 C11 3.590(15) no 2_667
C55 Cl3F 3.58(2) no 1_556
C58 Cl1C 3.406(15) no 1_556
C63 F4 3.406(12) no .
C64 F3 3.370(10) no .
C64 F6 3.265(10) no .
C68 F9 3.254(10) no 1_556
C69 F9 3.195(10) no 1_556
C69 C20 3.254(10) no 2_567
C70 F3 3.453(10) no .
C71 Cl3D 3.595(8) no 1_655
C71 F2 3.521(9) no .
C71 F3 3.367(9) no .
C72 Cl1B 3.471(9) no 1_556
C72 F1 3.369(9) no 2_567
C73 F1 3.323(9) no 2_567
C74 F2 3.009(10) no .
C75 Cl1D 3.489(9) no 1_655
C75 F2 3.213(11) no .
C76 Cl1D 3.592(8) no 1_655
C76 F2 3.595(11) no .
C76 C21 3.432(11) no .
C76 C23 3.590(11) no .
C77 C24 3.590(13) no .
C79 C37 3.565(12) no .
C81 F5 3.189(12) no 1_655
C82 F5 3.405(13) no 1_655
C83 O5W 3.55(2) no 1_556
C84 C37 3.456(12) no .
C87 C51 3.548(14) no 2_676
C89 F5 3.229(10) no .
C89 F6 3.534(11) no .
C90 F2 3.546(9) no .
C90 F5 3.492(10) no .
C90 F6 3.298(10) no .
C94 O3W 3.38(3) no 2_776
C95 O2W 2.99(2) no 2_776
C95 O3W 3.17(3) no 2_776
C96 O2W 3.20(2) no 2_776
C99 C35 3.38(2) no .
C99 C36 3.58(3) no .
C100 O1 3.37(3) no .
C100 C43 3.40(3) no .
C104 Cl2C 3.31(8) no 1_655
C106 O1 3.479(18) no .
Ag1 H1A 3.3749(7) no .
Ag1 H1C 2.6645(7) no .
Ag1 H2B 3.4226(7) no .
Ag1 H3B 3.1812(8) no .
Ag1 H4B 3.4892 no .
Ag1 H4C 3.5513 no .
Ag1 H28 3.4605(8) no .
Ag2 H90 3.2841(7) no .
O1X H1A 2.616(7) no .
O1X H1B 3.267(7) no .
O1X H1C 2.604(8) no .
O1X H4A 3.2644 no .
O1X H4B 2.9506 no .
O1X H4C 2.5028 no .
O1 H42 2.507(6) no .
O1 H44 2.619(7) no .
O1 H48A 2.576(7) no .
O1 H48B 2.652(6) no .
O2 H2S 3.2600 no .
O2 H2T 2.5899 no .
O2 H3S 2.7217 no .
O2 H8S 3.1915 no .
O2 H8T 2.5711 no .
O2 H9S 2.5556 no .
O2 H10S 3.1534 no .
O2 H94 2.502(7) no .
O2 H96 2.599(8) no .
N54 H54 2.889(6) no .
N54 H64 3.025(7) no .
N54 H68 3.253(6) no .
N55 H77 3.219(6) no .
N55 H80 3.317(7) no .
N55 H90 2.695(7) no .
N96 H2 2.942(6) no .
N96 H12 3.111(8) no .
N96 H16 3.256(6) no .
N97 H25 3.255(7) no .
N97 H28 2.722(7) no .
N97 H38 3.210(6) no .
C1 H1A 3.296(8) no .
C1 H3 3.297(9) no .
C1 H5 3.332(8) no .
C2 H1A 3.229(9) no .
C2 H4 3.270(9) no .
C2X H2A 3.211(11) no 2_666
C2X H2B 3.600(12) no 2_666
C2X H3A 2.671(13) no .
C2X H3A 3.273(10) no 2_666
C2X H3B 3.339(11) no .
C2X H4A 3.5178 no 2_666
C2X H4C 2.8093 no .
C3 H1A 3.072(9) no .
C3 H5 3.283(11) no .
C3X H2A 2.715(11) no .
C3X H2A 3.358(11) no 2_666
C3X H2B 2.803(12) no .
C4 H1A 2.967(9) no .
C4 H2 3.273(11) no .
C4X H2A 3.526(11) no .
C4X H2A 3.130(11) no 2_666
C4X H2B 2.954(12) no .
C5 H1A 2.984(9) no .
C5 H3 3.277(11) no .
C5 H46 3.466(10) no 2_666
C6 H1A 3.151(9) no .
C6 H2 3.307(9) no .
C6 H4 3.288(8) no .
C6 H44 3.497(10) no 2_666
C6 H46 3.354(8) no 2_666
C7 H5 2.667(8) no .
C7 H9 2.665(9) no .
C7 H44 2.653(8) no 2_666
C7 H46 2.732(8) no 2_666
C8 H3B 3.171(7) no .
C8 H10 3.277(8) no .
C8 H12 3.322(8) no .
C8 H44 3.164(7) no 2_666
C9 H3B 3.367(8) no .
C9 H11 3.261(8) no .
C9 H44 3.335(7) no 2_666
C10 H12 3.236(10) no .
C11 H9 3.265(9) no .
C12 H10 3.229(10) no .
C12 H16 3.582(9) no .
C13 H3B 3.296(7) no .
C13 H9 3.312(9) no .
C13 H11 3.296(8) no .
C13 H16 3.451(8) no .
C14 H2 2.648(9) no .
C14 H12 2.692(7) no .
C14 H16 2.784(7) no .
C15 H2 2.579(8) no .
C15 H12 2.554(9) no .
C15 H17 3.250(8) no .
C16 H2 3.232(8) no .
C16 H12 2.893(8) no .
C17 H12 3.580(9) no .
C17 H20 2.740(8) no .
C18 H16 3.262(8) no .
C18 H21 3.277(8) no .
C19 H17 3.288(7) no .
C19 H20 3.309(7) no .
C20 H17 2.736(8) no .
C21 H24 2.732(8) no .
C22 H21 3.333(8) no .
C22 H24 3.284(9) no .
C22 H28 3.530(8) no .
C23 H20 3.299(8) no .
C23 H25 3.246(8) no .
C24 H21 2.737(7) no .
C25 H28 3.289(8) no .
C25 H38 2.912(10) no .
C26 H24 3.264(9) no .
C26 H28 2.530(8) no .
C26 H38 2.599(9) no .
C27 H1C 3.430(8) no .
C27 H29 3.300(8) no .
C27 H31 3.335(8) no .
C28 H1C 3.070(9) no .
C28 H30 3.283(8) no .
C29 H1C 3.023(11) no .
C29 H31 3.292(9) no .
C30 H1B 3.504(11) no .
C30 H1C 3.340(11) no .
C30 H28 3.284(9) no .
C31 H2B 3.573(11) no .
C31 H29 3.290(9) no .
C31 H46 3.588(10) no .
C32 H2B 3.404(9) no .
C32 H28 3.316(8) no .
C32 H30 3.297(8) no .
C32 H42 3.340(8) no .
C32 H46 3.424(9) no .
C33 H4C 3.3892 no .
C33 H31 2.668(8) no .
C33 H35 2.657(9) no .
C33 H42 2.599(9) no .
C33 H46 2.703(9) no .
C34 H4C 3.1080 no .
C34 H36 3.292(9) no .
C34 H38 3.347(8) no .
C34 H42 3.248(8) no .
C34 H46 3.458(8) no .
C35 H4C 3.4705 no .
C35 H37 3.285(9) no .
C35 H42 3.569(10) no .
C36 H38 3.290(8) no .
C37 H4B 3.5848 no .
C37 H35 3.291(9) no .
C38 H4B 3.4263 no .
C38 H25 3.425(10) no .
C38 H36 3.284(8) no .
C39 H4B 3.4733 no .
C39 H4C 3.3952 no .
C39 H25 3.284(9) no .
C39 H35 3.345(7) no .
C39 H37 3.323(8) no .
C40 H25 2.739(8) no .
C40 H28 2.647(8) no .
C40 H38 2.691(8) no .
C41 H31 2.591(8) no .
C41 H35 2.533(8) no .
C42 H31 3.212(8) no .
C42 H35 3.015(10) no .
C42 H44 3.253(9) no .
C42 H46 3.249(10) no .
C43 H47A 2.632(9) no .
C43 H47B 2.635(8) no .
C44 H5 3.299(10) no 2_666
C44 H9 2.835(8) no 2_666
C44 H42 3.248(9) no .
C44 H46 3.292(8) no .
C44 H47A 2.670(9) no .
C44 H47B 2.702(8) no .
C45 H5 2.578(9) no 2_666
C45 H9 2.536(8) no 2_666
C46 H5 2.921(9) no 2_666
C46 H9 3.155(8) no 2_666
C46 H31 2.993(9) no .
C46 H35 2.969(8) no .
C46 H42 3.249(10) no .
C46 H44 3.293(8) no .
C47 H44 2.418(11) no .
C47 H49A 2.681(10) no .
C47 H49B 2.586(9) no .
C48 H50A 2.736(10) no .
C48 H50B 2.777(8) no .
C49 H47A 2.620(9) no .
C49 H47B 2.698(10) no .
C49 H51A 2.643(9) no .
C49 H51B 2.715(9) no .
C50 H48A 2.797(9) no .
C50 H48B 2.708(9) no .
C50 H52A 2.705(9) no .
C50 H52B 2.741(10) no .
C50 H52C 3.379(9) no .
C51 H49A 2.641(10) no .
C51 H49B 2.685(12) no .
C52 H50A 2.683(10) no .
C52 H50B 2.756(11) no .
C53 H55 3.266(10) no .
C53 H57 3.329(8) no .
C53 H68 3.424(8) no .
C54 H56 3.259(10) no .
C55 H57 3.277(16) no .
C56 H54 3.274(14) no .
C57 H55 3.265(13) no .
C57 H87 3.536(11) no 2_677
C57 H98 3.485(13) no 2_677
C58 H54 3.331(11) no .
C58 H56 3.227(10) no .
C58 H96 3.447(11) no 2_677
C58 H98 3.315(10) no 2_677
C59 H57 2.650(9) no .
C59 H61 2.660(11) no .
C59 H96 2.660(9) no 2_677
C59 H98 2.671(8) no 2_677
C60 H62 3.263(10) no .
C60 H64 3.307(8) no .
C60 H96 3.290(8) no 2_677
C60 H98 3.464(8) no 2_677
C61 H63 3.271(10) no .
C61 H96 3.495(11) no 2_677
C62 H64 3.286(13) no .
C63 H61 3.276(10) no .
C64 H62 3.276(10) no .
C65 H61 3.296(9) no .
C65 H63 3.288(9) no .
C65 H68 3.379(9) no .
C66 H54 2.649(9) no .
C66 H64 2.655(8) no .
C66 H68 2.694(8) no .
C67 H54 2.559(8) no .
C67 H64 2.538(9) no .
C67 H69 3.268(8) no .
C68 H54 3.127(8) no .
C68 H64 3.036(9) no .
C69 H72 2.696(8) no .
C70 H68 3.293(8) no .
C70 H73 3.281(7) no .
C71 H69 3.290(7) no .
C71 H72 3.318(7) no .
C72 H69 2.708(8) no .
C73 H76 2.692(7) no .
C74 H73 3.292(7) no .
C74 H76 3.257(7) no .
C74 H90 3.591(8) no .
C75 H72 3.277(8) no .
C75 H77 3.254(8) no .
C76 H73 2.698(7) no .
C76 H80 3.552(7) no .
C77 H80 2.723(8) no .
C77 H90 3.347(10) no .
C78 H76 3.243(8) no .
C78 H80 2.572(9) no .
C78 H90 2.567(9) no .
C79 H77 3.200(7) no .
C79 H81 3.290(9) no .
C79 H83 3.325(7) no .
C80 H77 3.224(8) no .
C80 H82 3.225(8) no .
C81 H83 3.271(11) no .
C82 H80 3.231(9) no .
C83 H81 3.271(11) no .
C83 H94 3.169(10) no .
C84 H80 3.346(9) no .
C84 H82 3.320(10) no .
C84 H94 3.090(9) no .
C85 H83 2.707(9) no .
C85 H87 2.652(9) no .
C85 H94 2.646(8) no .
C85 H98 2.697(8) no .
C86 H88 3.266(10) no .
C86 H90 3.316(8) no .
C86 H94 3.567(9) no .
C86 H98 3.195(7) no .
C87 H89 3.255(9) no .
C87 H98 3.178(9) no .
C88 H90 3.252(10) no .
C89 H87 3.256(9) no .
C90 H88 3.247(9) no .
C91 H87 3.309(8) no .
C91 H89 3.292(9) no .
C92 H77 2.700(7) no .
C92 H80 2.689(9) no .
C92 H90 2.653(9) no .
C93 H83 2.583(10) no .
C93 H87 2.577(10) no .
C94 H1S 3.0366 no .
C94 H1T 3.1220 no .
C94 H83 2.783(10) no .
C94 H87 3.386(10) no .
C94 H96 3.270(8) no .
C94 H98 3.261(9) no .
C95 H1S 2.8361 no .
C95 H1T 2.8852 no .
C95 H7S 2.7471 no .
C95 H7T 2.5871 no .
C96 H7S 3.0068 no .
C96 H7T 2.6755 no .
C96 H57 3.148(11) no 2_677
C96 H61 2.953(10) no 2_677
C96 H94 3.264(9) no .
C96 H98 3.269(9) no .
C97 H57 2.538(10) no 2_677
C97 H61 2.564(9) no 2_677
C97 H87 3.498(8) no .
C98 H57 2.898(10) no 2_677
C98 H61 3.156(8) no 2_677
C98 H83 3.392(10) no .
C98 H87 2.651(9) no .
C98 H94 3.258(8) no .
C98 H96 3.271(8) no .
C99 H3S 2.5982 no .
C99 H3T 3.3303 no .
C99 H4S 3.4694 no .
C99 H4T 2.9761 no .
C99 H94 2.76(2) no .
C100 H4S 2.6097 no .
C100 H4T 2.7493 no .
C101 H1S 3.3365 no .
C101 H1T 2.6521 no .
C101 H5S 2.4916 no .
C101 H5T 2.5441 no .
C102 H1T 2.8616 no .
C102 H2S 2.5390 no .
C102 H2T 3.2788 no .
C102 H6S 2.8965 no .
C102 H6T 2.9388 no .
C102 H6U 3.4509 no .
C103 H3S 2.6539 no .
C103 H3T 2.5027 no .
C104 H4S 2.9131 no .
C104 H4T 2.9525 no .
C105 H9S 2.7255 no .
C105 H9T 3.3753 no .
C105 H10S 2.7778 no .
C105 H10T 3.3474 no .
C105 H96 2.586(15) no .
C106 H10S 2.7421 no .
C106 H10T 2.6874 no .
C107 H7S 2.7650 no .
C107 H7T 3.3884 no .
C107 H11S 2.6658 no .
C107 H11T 2.6660 no .
C108 H7S 2.7982 no .
C108 H8S 2.7195 no .
C108 H8T 3.3553 no .
C108 H12S 2.6106 no .
C108 H12T 3.3328 no .
C108 H12U 3.0187 no .
C109 H9S 2.7020 no .
C109 H9T 2.6466 no .
C110 H10S 2.7727 no .
C110 H10T 2.7724 no .
H1A H2A 2.33998(10) no .
H1A H2B 2.83953(9) no .
H1A H3 3.56605(12) no .
H1A H4 3.44502(11) no .
H1A H5 3.44731(13) no .
H1B H2A 2.34240(10) no .
H1B H2B 2.33402(8) no .
H1B H3A 3.45932(12) no 2_666
H1B H4A 3.0432 no 2_666
H1C H2A 2.83952(11) no .
H1C H2B 2.34850(10) no .
H1C H28 3.41341(9) no .
H1C H29 3.34487(11) no .
H1S H2S 2.2715 no .
H1S H2T 2.4124 no .
H1S H3S 3.5440 no .
H1S H94 2.5803 no .
H1T H2S 2.4146 no .
H1T H2T 2.8502 no .
H1T H3S 2.7101 no .
H1T H3T 3.5973 no .
H1T H4S 3.1778 no .
H1T H4T 2.3732 no .
H1T H94 2.6784 no .
H2 H3 2.29431(8) no .
H2 H16 3.51163(12) no .
H2A H2A 2.80275(10) no 2_666
H2A H2B 2.81558(12) no 2_666
H2A H3A 2.48078(8) no .
H2A H3A 2.87250(9) no 2_666
H2A H3B 3.54172(13) no .
H2A H4A 2.8302 no 2_666
H2A H4C 3.2606 no .
H2A H4C 2.8528 no 2_666
H2A H46 2.92599(10) no 2_666
H2B H3A 3.00333(9) no .
H2B H3A 2.83404(11) no 2_666
H2B H4A 3.5268 no .
H2B H4C 2.3045 no .
H2B H46 3.22509(10) no .
H2S H3S 2.8199 no .
H2S H3T 2.4337 no .
H2S H4S 2.2963 no .
H2S H4T 2.8864 no .
H2T H3S 2.4385 no .
H2T H3T 2.2116 no .
H2T H4S 3.4226 no .
H3 H4 2.38443(7) no .
H3A H4A 2.2438 no .
H3A H4B 2.8307 no .
H3A H4C 2.5947 no .
H3A H46 2.93875(9) no 2_666
H3B H4A 2.5841 no .
H3B H4B 2.2493 no .
H3B H4C 2.8363 no .
H3S H4S 2.8419 no .
H3S H4T 2.2974 no .
H3S H5S 2.8613 no .
H3S H5T 2.4029 no .
H3T H4S 2.4071 no .
H3T H4T 2.8401 no .
H3T H5S 2.1858 no .
H3T H5T 2.7146 no .
H4 H5 2.31091(10) no .
H4C H46 3.2633 no .
H4S H5S 2.3612 no .
H4S H5T 2.8335 no .
H4S H6S 2.7958 no .
H4S H6T 3.2641 no .
H4T H5S 2.8313 no .
H4T H5T 2.3211 no .
H4T H6S 3.2593 no .
H4T H6T 2.8854 no .
H5 H35 3.22506(10) no 2_666
H5 H46 3.04774(12) no 2_666
H5S H6S 2.3445 no .
H5S H6T 2.8143 no .
H5S H6U 2.2607 no .
H5T H6S 2.8167 no .
H5T H6T 2.3016 no .
H5T H6U 2.3011 no .
H7S H8S 2.3669 no .
H7S H8T 2.8668 no .
H7S H9S 3.0447 no .
H7S H10S 2.2666 no .
H7S H10T 2.9667 no .
H7S H96 2.6187 no .
H7T H8S 2.3656 no .
H7T H8T 2.3547 no .
H7T H96 2.1998 no .
H8S H9S 2.8612 no .
H8S H9T 2.3746 no .
H8S H10S 3.0375 no .
H8S H10T 2.5057 no .
H8T H9S 2.3727 no .
H8T H9T 2.3228 no .
H8T H10T 3.5661 no .
H9 H10 2.30072(8) no .
H9 H31 3.52711(12) no 2_666
H9 H44 3.04493(9) no 2_666
H9 H46 3.53207(12) no 2_666
H9S H10S 2.3167 no .
H9S H10T 2.8324 no .
H9S H11S 2.9810 no .
H9S H11T 2.4982 no .
H9T H10S 2.8323 no .
H9T H10T 2.3614 no .
H9T H11S 2.4384 no .
H9T H11T 2.8959 no .
H10 H11 2.35644(7) no .
H10S H11S 2.8413 no .
H10S H11T 2.3497 no .
H10S H12S 2.7486 no .
H10S H12U 2.9248 no .
H10T H11S 2.3499 no .
H10T H11T 2.8412 no .
H10T H12S 2.4857 no .
H10T H12T 3.4624 no .
H10T H12U 3.3920 no .
H11 H12 2.26657(10) no .
H11S H12S 2.5503 no .
H11S H12T 2.1917 no .
H11S H12U 2.7940 no .
H11T H12S 2.8060 no .
H11T H12T 2.5256 no .
H11T H12U 2.2049 no .
H12 H16 3.15113(13) no .
H16 H17 2.26712(6) no .
H17 H20 2.59705(9) no .
H20 H21 2.26633(9) no .
H21 H24 2.59477(8) no .
H24 H25 2.29855(7) no .
H25 H38 3.04711(13) no .
H28 H29 2.30572(8) no .
H29 H30 2.40909(8) no .
H30 H31 2.29719(9) no .
H31 H42 3.51286(11) no .
H31 H46 3.16483(15) no .
H35 H36 2.28932(8) no .
H35 H42 3.30456(11) no .
H35 H46 3.23871(10) no .
H36 H37 2.39643(8) no .
H37 H38 2.30518(10) no .
H44 H47A 2.17107(7) no .
H44 H47B 2.23311(9) no .
H47A H48A 2.42347(7) no .
H47A H48B 2.88224(9) no .
H47A H49A 2.45865(9) no .
H47A H49B 2.78975(9) no .
H47B H48A 2.88229(10) no .
H47B H48B 2.36731(7) no .
H47B H49A 3.04861(8) no .
H47B H49B 2.44133(8) no .
H48A H49A 2.34180(8) no .
H48A H49B 2.86368(11) no .
H48A H50A 2.62416(9) no .
H48A H50B 3.14806(10) no .
H48B H49A 2.86484(12) no .
H48B H49B 2.41190(8) no .
H48B H50A 2.94929(8) no .
H48B H50B 2.57190(9) no .
H49A H50A 2.41564(8) no .
H49A H50B 2.88464(9) no .
H49A H51A 2.40617(8) no .
H49A H51B 2.96314(10) no .
H49B H50A 2.88509(9) no .
H49B H50B 2.38337(8) no .
H49B H51A 2.92103(8) no .
H49B H51B 2.53125(8) no .
H50A H51A 2.42504(9) no .
H50A H51B 2.88472(11) no .
H50A H52A 2.91991(9) no .
H50A H52B 2.52164(8) no .
H50A H52C 3.59277(10) no .
H50B H51A 2.88478(12) no .
H50B H51B 2.37249(8) no .
H50B H52A 2.56028(8) no .
H50B H52B 3.08189(9) no .
H51A H52A 2.90818(9) no .
H51A H52B 2.41389(8) no .
H51A H52C 2.43444(10) no .
H51B H52A 2.44044(8) no .
H51B H52B 2.90803(10) no .
H51B H52C 2.40855(7) no .
H54 H55 2.31880(8) no .
H54 H68 3.43490(13) no .
H55 H56 2.37438(9) no .
H56 H57 2.25774(8) no .
H57 H87 2.72896(10) no 2_677
H57 H96 3.47798(14) no 2_677
H57 H98 3.09523(8) no 2_677
H61 H62 2.25579(8) no .
H61 H96 3.15457(11) no 2_677
H61 H98 3.46270(14) no 2_677
H62 H63 2.41371(9) no .
H63 H64 2.31713(9) no .
H64 H68 3.30275(9) no .
H68 H69 2.35173(9) no .
H69 H72 2.54948(8) no .
H72 H73 2.28356(9) no .
H73 H76 2.55039(9) no .
H76 H77 2.31417(7) no .
H77 H80 2.80349(10) no .
H80 H81 2.26945(10) no .
H81 H82 2.34247(7) no .
H82 H83 2.31191(7) no .
H83 H94 2.83081(9) no .
H87 H88 2.27951(10) no .
H87 H98 2.70369(10) no .
H88 H89 2.35348(7) no .
H89 H90 2.30967(7) no .
Sb1 H1X 3.5094 no .
Sb1 H64 3.4748(5) no .
Sb1 H81 3.5007(6) no 1_455
Sb1 H90 3.4352(6) no .
Sb2 H28 3.5715(6) no 2_566
Sb2 H30 3.5498(5) no .
Cl1A H36 3.299(5) no 2_666
Cl1A H82 3.309(5) no 2_666
Cl1B H11 3.082(3) no 2_666
Cl1B H12 3.562(3) no 2_666
Cl1B H72 3.358(4) no 1_554
Cl1B H76 3.581(4) no 2_666
Cl1C H9 3.148(11) no 2_666
Cl1C H10 3.346(10) no 2_666
Cl1C H47A 2.983(9) no .
Cl1C H96 3.542(11) no 2_676
Cl1D H73 3.354(3) no 2_567
Cl1D H80 3.095(3) no 1_455
Cl1E H61 3.199(10) no 1_654
Cl1E H62 3.451(9) no 1_654
Cl1E H82 3.496(8) no 2_776
Cl1E H83 3.090(8) no 2_776
Cl1E H88 3.148(10) no 2_676
Cl1F H44 3.558(7) no .
Cl1F H47B 3.434(8) no .
Cl2A H4 3.424(6) no .
Cl2A H4A 2.9089 no 2_666
Cl2A H36 3.257(6) no 2_666
Cl2B H4B 3.4676 no 2_666
Cl2B H37 3.424(4) no 2_666
Cl2B H81 3.422(5) no 2_666
Cl2C H3 3.316(9) no 2_566
Cl2C H6S 2.5982 no 1_455
Cl2C H6U 3.1682 no 1_455
Cl2C H7T 3.3735 no 2_676
Cl2C H12T 3.3562 no 1_455
Cl2D H12 3.131(2) no 2_567
Cl2D H17 3.134(3) no 2_567
Cl2D H73 3.232(3) no 2_567
Cl2D H76 3.378(3) no 2_567
Cl2E H51B 3.449(11) no .
Cl2E H82 3.497(10) no 2_776
Cl2E H83 3.486(10) no 2_776
Cl2E H88 3.434(10) no 2_676
Cl2F H56 3.351(17) no 1_554
Cl2F H61 3.514(17) no 1_654
Cl2F H62 3.503(16) no 1_654
Cl3A H11T 3.4666 no 2_666
Cl3A H12U 3.3934 no 2_666
Cl3A H25 3.291(5) no 2_566
Cl3A H51B 3.556(4) no 1_445
Cl3A H52A 3.110(5) no 1_445
Cl3A H52C 3.320(5) no 1_445
Cl3B H3B 3.374(3) no 2_666
Cl3B H4B 3.0242 no 2_666
Cl3B H12 3.366(3) no 2_666
Cl3B H38 3.283(3) no 2_666
Cl3B H76 3.563(3) no 2_666
Cl3B H77 3.088(3) no 2_666
Cl3C H1Z 3.0413 no 1_455
Cl3C H2 3.182(10) no 2_566
Cl3C H16 3.316(10) no 2_566
Cl3C H68 3.254(11) no 1_554
Cl3D H11 3.564(4) no 2_567
Cl3D H54 2.994(4) no 1_455
Cl3E H49B 3.167(10) no .
Cl3E H51B 3.211(11) no .
Cl3E H56 3.018(9) no 1_554
Cl3E H88 3.483(11) no 2_676
Cl3F H44 3.195(10) no .
Cl3F H55 2.973(10) no 1_554
Cl3F H56 3.222(11) no 1_554
F1 H1X 2.7873 no .
F1 H21 3.234(6) no .
F1 H72 2.754(5) no 2_567
F1 H73 2.657(5) no 2_567
F1 H81 3.022(6) no 1_455
F2 H21 2.344(5) no .
F2 H24 2.770(5) no .
F2 H90 2.610(5) no .
F3 H17 2.505(5) no 2_567
F3 H20 2.627(5) no 2_567
F3 H64 2.466(4) no .
F4 H1X 2.3420 no .
F4 H63 2.786(6) no .
F4 H64 3.305(6) no .
F4 H81 3.134(6) no 1_455
F5 H24 2.967(6) no .
F5 H81 2.471(5) no 1_455
F5 H82 2.903(6) no 1_455
F5 H89 2.463(5) no .
F5 H90 2.996(5) no .
F6 H64 2.828(5) no .
F6 H89 3.252(5) no .
F6 H90 2.770(5) no .
F7 H1W 2.5971 no .
F7 H2 3.415(6) no 2_566
F7 H3 3.270(6) no 2_566
F7 H9 2.910(5) no 2_666
F7 H10 2.978(6) no 2_666
F7 H30 2.868(6) no .
F7 H31 2.790(6) no .
F8 H1C 3.260(5) no 2_566
F8 H2 2.690(6) no 2_566
F8 H3 3.413(5) no 2_566
F8 H28 2.757(5) no 2_566
F8 H29 3.185(5) no 2_566
F8 H30 2.751(5) no .
F9 H2 3.219(7) no 2_566
F9 H10 3.218(6) no 2_666
F9 H68 2.682(6) no 1_554
F9 H69 2.555(6) no 1_554
F10 H1U 2.4748 no .
F10 H28 2.609(6) no 2_566
F11 H1B 2.541(7) no .
F11 H3A 3.318(7) no 2_666
F11 H4A 2.8995 no 2_666
F11 H28 3.447(6) no 2_566
F11 H29 2.789(6) no 2_566
F11 H30 3.092(7) no .
F12 H1V 2.3254 no .
F12 H3B 2.988(7) no 2_666
F12 H10 2.901(6) no 2_666
F12 H69 3.357(7) no 1_554
O1W H16 3.246(15) no 2_666
O1W H55 3.164(15) no 1_554
O1 H2S 2.9867 no .
O1 H2T 2.8366 no .
O1 H8T 2.6076 no .
O1 H9T 3.5535 no .
O1 H48B 3.469(7) no 2_676
O1 H50B 3.505(7) no 2_676
O2 H1Y 3.4631 no 2_776
O2 H50A 2.903(9) no 2_676
O2W H61 3.05(2) no 1_654
O2W H96 3.29(2) no 2_776
O3W H83 3.06(2) no 2_776
O3W H94 3.41(2) no 2_776
O4W H56 3.25(2) no 1_554
O4W H61 3.50(3) no 1_654
O4W H62 3.12(3) no 1_654
O4W H88 2.90(3) no 2_676
O5W H83 3.481(17) no 1_554
O5W H98 3.246(19) no 1_554
C1A H28 3.287(19) no 2_566
C1B H4B 3.5342 no 2_666
C1B H11 3.314(10) no 2_666
C1C H3 3.445(17) no 2_566
C1D H80 3.324(9) no 1_455
C1E H61 3.54(2) no 1_654
C1E H83 3.47(2) no 2_776
C1E H88 3.56(3) no 2_676
C1X H29 3.320(12) no 2_566
C3 H1W 3.4573 no 2_566
C3 H30 3.073(12) no 2_566
C4 H4S 3.2615 no 2_666
C4 H6S 3.2758 no 2_666
C4 H11S 2.9919 no 2_666
C4 H11T 3.5370 no 2_666
C5 H4S 3.0677 no 2_666
C5 H11S 3.1861 no 2_666
C10 H1V 3.4099 no 2_666
C10 H54 3.398(9) no 2_667
C10 H68 3.363(10) no 2_667
C11 H1V 2.8329 no 2_666
C11 H54 3.031(10) no 2_667
C11 H55 3.544(8) no 2_667
C12 H1V 3.2371 no 2_666
C17 H64 3.187(7) no 2_567
C17 H68 3.483(8) no 2_567
C18 H69 3.380(8) no 2_567
C18 H76 3.583(7) no .
C20 H69 2.909(8) no 2_567
C20 H72 3.379(9) no 2_567
C20 H76 3.308(8) no .
C21 H69 3.394(7) no 2_567
C21 H72 3.283(8) no 2_567
C21 H76 3.215(8) no .
C23 H76 3.416(9) no .
C23 H77 3.458(8) no .
C24 H1U 3.5809 no 2_566
C24 H77 3.432(9) no .
C24 H90 3.213(7) no .
C25 H1U 3.2118 no 2_566
C25 H52C 3.393(8) no 2_676
C25 H77 3.528(9) no .
C26 H1U 3.5145 no 2_566
C27 H52A 3.489(8) no 2_676
C28 H1U 2.9587 no 2_566
C29 H1U 3.5664 no 2_566
C30 H3 2.886(11) no 2_566
C31 H3 3.341(10) no 2_566
C32 H52A 3.399(8) no 2_676
C33 H52A 3.170(9) no 2_676
C34 H1S 3.5814 no .
C34 H52A 3.114(10) no 2_676
C34 H52B 2.977(8) no 2_676
C35 H1S 2.7847 no .
C35 H1T 3.0566 no .
C35 H9S 3.5091 no .
C35 H52B 3.162(10) no 2_676
C35 H94 3.452(8) no .
C36 H1S 3.2176 no .
C36 H1T 3.0014 no .
C36 H52B 3.451(10) no 2_676
C36 H94 2.894(9) no .
C37 H52B 3.557(10) no 2_676
C37 H94 3.172(9) no .
C38 H52B 3.378(9) no 2_676
C38 H52C 3.568(10) no 2_676
C38 H77 3.363(8) no .
C39 H52A 3.207(9) no 2_676
C39 H52B 3.093(7) no 2_676
C39 H52C 3.275(8) no 2_676
C40 H52A 3.363(8) no 2_676
C40 H52C 3.466(8) no 2_676
C42 H1S 3.1486 no .
C42 H2S 3.1128 no .
C42 H8T 3.5508 no .
C42 H50B 3.444(10) no 2_676
C42 H52A 3.546(9) no 2_676
C43 H1S 3.5988 no .
C43 H2S 2.6879 no .
C43 H2T 3.2563 no .
C43 H8T 3.1102 no .
C43 H9T 3.3059 no .
C44 H2S 2.9562 no .
C44 H9T 3.2379 no .
C45 H2S 3.5927 no .
C47 H2S 3.4440 no .
C47 H2T 3.1585 no .
C47 H8S 3.4641 no .
C47 H8T 3.0649 no .
C48 H2T 3.5980 no .
C48 H6U 3.5532 no 2_776
C48 H7T 3.4271 no 2_676
C48 H8T 3.4477 no .
C48 H48B 3.227(11) no 2_676
C49 H6U 3.5244 no 2_776
C49 H12S 3.4163 no 2_776
C49 H12U 3.4890 no 2_776
C50 H1S 3.3612 no 2_676
C50 H6T 3.2571 no 2_776
C50 H6U 3.5362 no 2_776
C50 H12U 3.2533 no 2_776
C50 H42 3.127(10) no 2_676
C51 H6T 3.5465 no 2_776
C51 H12U 3.1604 no 2_776
C51 H87 3.215(11) no 2_676
C52 H1S 3.5713 no 2_676
C52 H25 3.413(10) no 2_676
C52 H42 3.347(12) no 2_676
C52 H94 3.424(13) no 2_676
C54 H11 3.424(11) no 2_667
C57 H49A 3.380(13) no 1_556
C63 H16 3.193(11) no 2_567
C63 H17 3.359(11) no 2_567
C64 H16 3.398(9) no 2_567
C64 H17 2.922(8) no 2_567
C68 H10 2.985(9) no 2_667
C68 H11 3.327(9) no 2_667
C68 H17 3.232(9) no 2_567
C69 H10 3.518(8) no 2_667
C69 H11 3.295(8) no 2_667
C69 H17 3.490(9) no 2_567
C69 H20 2.885(8) no 2_567
C70 H20 3.011(7) no 2_567
C72 H20 3.098(8) no 2_567
C72 H21 3.476(7) no 2_567
C76 H21 3.556(8) no .
C77 H38 3.298(8) no .
C79 H37 2.876(8) no .
C79 H38 3.477(7) no .
C80 H1X 3.3595 no 1_655
C80 H37 2.979(8) no .
C81 H1X 3.4168 no 1_655
C81 H37 3.060(10) no .
C82 H37 3.043(10) no .
C83 H37 2.920(9) no .
C84 H37 2.863(9) no .
C86 H52C 3.421(8) no 2_676
C87 H51A 2.805(9) no 2_676
C87 H52C 3.231(9) no 2_676
C88 H51A 3.356(10) no 2_676
C88 H52C 3.472(10) no 2_676
C89 H24 3.533(9) no .
C89 H25 3.538(10) no .
C90 H24 3.103(7) no .
C90 H25 3.298(8) no .
C92 H38 3.390(7) no .
C93 H51A 3.483(9) no 2_676
C94 H50A 3.520(10) no 2_676
C94 H51A 3.328(11) no 2_676
C94 H52B 3.042(9) no 2_676
C95 H1Y 3.3198 no 2_776
C95 H50A 3.179(10) no 2_676
C96 H1Y 3.5664 no 2_776
C99 H35 2.94(2) no .
C99 H36 3.34(3) no .
C99 H50A 3.02(4) no 2_676
C100 H35 3.51(3) no .
C100 H47B 3.24(3) no .
C101 H5S 3.1082 no 2_776
C102 H5 3.54(4) no 2_666
C103 H3T 3.0335 no 2_776
C104 H4 3.52(6) no 2_666
C104 H49B 3.49(7) no 2_776
C104 H50B 3.08(7) no 2_776
C105 H48A 3.254(19) no 2_676
C105 H50A 3.412(17) no 2_676
C106 H47B 3.182(15) no .
C106 H48A 3.45(2) no 2_676
C106 H48B 3.371(19) no .
C106 H50A 3.576(18) no 2_676
C107 H47B 3.52(2) no .
C109 H4 3.12(2) no 2_666
C109 H5 3.60(2) no 2_666
C110 H49B 3.16(3) no 2_776
C110 H50B 3.08(3) no 2_776
C110 H51B 3.28(4) no 2_776
H1A H29 3.39010(11) no 2_566
H1B F11 2.541(7) no .
H1B H29 2.71945(12) no 2_566
H1C F8 3.260(5) no 2_566
H1C H29 3.34434(11) no 2_566
H1S C34 3.5814 no .
H1S C35 2.7847 no .
H1S C36 3.2176 no .
H1S C42 3.1486 no .
H1S C43 3.5988 no .
H1S C50 3.3612 no 2_676
H1S C52 3.5713 no 2_676
H1S H35 2.4566 no .
H1S H36 3.2447 no .
H1S H42 2.9462 no .
H1S H50A 2.4331 no 2_676
H1S H52B 2.7799 no 2_676
H1T C35 3.0566 no .
H1T C36 3.0014 no .
H1T H35 2.6448 no .
H1T H36 2.5562 no .
H1U F10 2.4748 no .
H1U C24 3.5809 no 2_566
H1U C25 3.2118 no 2_566
H1U C26 3.5145 no 2_566
H1U C28 2.9587 no 2_566
H1U C29 3.5664 no 2_566
H1U H25 3.2735 no 2_566
H1U H28 2.4292 no 2_566
H1U H29 3.5634 no 2_566
H1V F12 2.3254 no .
H1V C10 3.4099 no 2_666
H1V C11 2.8329 no 2_666
H1V C12 3.2371 no 2_666
H1V H3B 3.1626 no 2_666
H1V H4B 3.4552 no 2_666
H1V H11 2.7125 no 2_666
H1V H12 3.3614 no 2_666
H1V H69 3.5372 no 1_554
H1W F7 2.5971 no .
H1W C3 3.4573 no 2_566
H1W H2 3.2336 no 2_566
H1W H3 2.9006 no 2_566
H1W H9 3.0418 no 2_666
H1W H10 3.2618 no 2_666
H1W H31 3.5846 no .
H1X Sb1 3.5094 no .
H1X F1 2.7873 no .
H1X F4 2.3420 no .
H1X C80 3.3595 no 1_455
H1X C81 3.4168 no 1_455
H1X H80 2.8918 no 1_455
H1X H81 3.0234 no 1_455
H1Y O2 3.4631 no 2_776
H1Y C95 3.3198 no 2_776
H1Y C96 3.5664 no 2_776
H1Y H61 3.0190 no 1_654
H1Y H83 3.3580 no 2_776
H1Z Cl3C 3.0413 no 1_655
H2 Cl3C 3.182(10) no 2_566
H2 F7 3.415(6) no 2_566
H2 F8 2.690(6) no 2_566
H2 F9 3.219(7) no 2_566
H2 H1W 3.2336 no 2_566
H2S O1 2.9867 no .
H2S C42 3.1128 no .
H2S C43 2.6879 no .
H2S C44 2.9562 no .
H2S C45 3.5927 no .
H2S C47 3.4440 no .
H2S H5 3.2841 no 2_666
H2S H35 3.0248 no .
H2S H42 3.4760 no .
H2S H44 3.2464 no .
H2S H47B 2.9169 no .
H2T O1 2.8366 no .
H2T C43 3.2563 no .
H2T C47 3.1585 no .
H2T C48 3.5980 no .
H2T H6U 3.5410 no 2_776
H2T H47B 2.7529 no .
H2T H48A 3.2797 no 2_676
H2T H48B 3.0397 no .
H2T H50A 3.2500 no 2_676
H3 Cl2C 3.316(9) no 2_566
H3 F7 3.270(6) no 2_566
H3 F8 3.413(5) no 2_566
H3 C1C 3.445(17) no 2_566
H3 C30 2.886(11) no 2_566
H3 C31 3.341(10) no 2_566
H3 H1W 2.9006 no 2_566
H3 H30 2.41306(8) no 2_566
H3 H31 3.23155(13) no 2_566
H3A F11 3.318(7) no 2_666
H3B Cl3B 3.374(3) no 2_666
H3B F12 2.988(7) no 2_666
H3B H1V 3.1626 no 2_666
H3S H5S 2.9717 no 2_776
H3T C103 3.0335 no 2_776
H3T H3T 3.4100 no 2_776
H3T H5S 2.3696 no 2_776
H3T H5T 2.8214 no 2_776
H3T H6U 3.2509 no 2_776
H3T H47B 3.2616 no .
H4 Cl2A 3.424(6) no .
H4 C104 3.52(6) no 2_666
H4 C109 3.12(2) no 2_666
H4 H4S 2.9755 no 2_666
H4 H4T 3.5871 no 2_666
H4 H6S 2.8373 no 2_666
H4 H6T 3.4735 no 2_666
H4 H11S 2.6047 no 2_666
H4 H11T 2.8391 no 2_666
H4 H12T 3.1732 no 2_666
H4A Cl2A 2.9089 no 2_666
H4A F11 2.8995 no 2_666
H4B Cl2B 3.4676 no 2_666
H4B Cl3B 3.0242 no 2_666
H4B C1B 3.5342 no 2_666
H4B H1V 3.4552 no 2_666
H4S C4 3.2615 no 2_666
H4S C5 3.0677 no 2_666
H4S H4 2.9755 no 2_666
H4S H5 2.6206 no 2_666
H4T H4 3.5871 no 2_666
H5 C102 3.54(4) no 2_666
H5 C109 3.60(2) no 2_666
H5 H2S 3.2841 no 2_666
H5 H4S 2.6206 no 2_666
H5 H9S 3.5541 no 2_666
H5 H9T 3.1378 no 2_666
H5 H11S 2.9844 no 2_666
H5 H11T 3.3036 no 2_666
H5S C101 3.1082 no 2_776
H5S H3S 2.9717 no 2_776
H5S H3T 2.3696 no 2_776
H5S H5S 3.0261 no 2_776
H5S H5T 3.4036 no 2_776
H5T H3T 2.8214 no 2_776
H5T H5S 3.4036 no 2_776
H5T H49B 3.2134 no 2_776
H6S Cl2C 2.5982 no 1_655
H6S C4 3.2758 no 2_666
H6S H4 2.8373 no 2_666
H6T C50 3.2571 no 2_776
H6T C51 3.5465 no 2_776
H6T H4 3.4735 no 2_666
H6T H49B 3.1429 no 2_776
H6T H50B 2.5273 no 2_776
H6T H51B 3.0160 no 2_776
H6U Cl2C 3.1682 no 1_655
H6U C48 3.5532 no 2_776
H6U C49 3.5244 no 2_776
H6U C50 3.5362 no 2_776
H6U H2T 3.5410 no 2_776
H6U H3T 3.2509 no 2_776
H6U H48B 2.8369 no 2_776
H6U H49B 3.1107 no 2_776
H6U H50B 2.7749 no 2_776
H7T Cl2C 3.3735 no 2_676
H7T C48 3.4271 no 2_676
H7T H48A 2.4877 no 2_676
H7T H50A 3.2441 no 2_676
H8S C47 3.4641 no .
H8S H12S 2.8184 no 2_776
H8S H47B 2.8639 no .
H8S H48A 3.5642 no 2_676
H8S H48B 2.9358 no .
H8T O1 2.6076 no .
H8T C42 3.5508 no .
H8T C43 3.1102 no .
H8T C47 3.0649 no .
H8T C48 3.4477 no .
H8T H42 3.4931 no .
H8T H47B 2.7936 no .
H8T H48A 2.9560 no 2_676
H8T H48B 2.8798 no .
H8T H50A 2.8730 no 2_676
H9 Cl1C 3.148(11) no 2_666
H9 F7 2.910(5) no 2_666
H9 H1W 3.0418 no 2_666
H9S C35 3.5091 no .
H9S H5 3.5541 no 2_666
H9S H35 2.7947 no .
H9S H36 3.4203 no .
H9T O1 3.5535 no .
H9T C43 3.3059 no .
H9T C44 3.2379 no .
H9T H5 3.1378 no 2_666
H9T H44 3.2953 no .
H9T H47B 2.8995 no .
H10 Cl1C 3.346(10) no 2_666
H10 F7 2.978(6) no 2_666
H10 F9 3.218(6) no 2_666
H10 F12 2.901(6) no 2_666
H10 C68 2.985(9) no 2_667
H10 C69 3.518(8) no 2_667
H10 H1W 3.2618 no 2_666
H10 H54 3.35982(11) no 2_667
H10 H68 2.49781(8) no 2_667
H10 H69 3.47116(10) no 2_667
H10T H10T 2.7036 no 2_776
H11 Cl1B 3.082(3) no 2_666
H11 Cl3D 3.564(4) no 2_567
H11 C1B 3.314(10) no 2_666
H11 C54 3.424(11) no 2_667
H11 C68 3.327(9) no 2_667
H11 C69 3.295(8) no 2_667
H11 H1V 2.7125 no 2_666
H11 H54 2.67462(10) no 2_667
H11 H68 3.52862(15) no 2_667
H11 H69 3.46285(15) no 2_667
H11S C4 2.9919 no 2_666
H11S C5 3.1861 no 2_666
H11S H4 2.6047 no 2_666
H11S H5 2.9844 no 2_666
H11T Cl3A 3.4666 no 2_666
H11T C4 3.5370 no 2_666
H11T H4 2.8391 no 2_666
H11T H5 3.3036 no 2_666
H12 Cl1B 3.562(3) no 2_666
H12 Cl2D 3.131(2) no 2_567
H12 Cl3B 3.366(3) no 2_666
H12 H1V 3.3614 no 2_666
H12S C49 3.4163 no 2_776
H12S H8S 2.8184 no 2_776
H12S H48B 3.3967 no 2_776
H12S H49B 2.6809 no 2_776
H12S H50B 3.1315 no 2_776
H12S H51B 3.5643 no 2_776
H12T Cl2C 3.3562 no 1_655
H12T H4 3.1732 no 2_666
H12T H49B 3.5567 no 2_776
H12T H50B 2.8030 no 2_776
H12T H51B 3.5466 no 2_776
H12U Cl3A 3.3934 no 2_666
H12U C49 3.4890 no 2_776
H12U C50 3.2533 no 2_776
H12U C51 3.1604 no 2_776
H12U H49B 2.8245 no 2_776
H12U H50B 2.8053 no 2_776
H12U H51B 2.3987 no 2_776
H16 Cl3C 3.316(10) no 2_566
H16 O1W 3.246(15) no 2_666
H16 C63 3.193(11) no 2_567
H16 C64 3.398(9) no 2_567
H16 H63 3.05261(10) no 2_567
H16 H64 3.42171(11) no 2_567
H17 Cl2D 3.134(3) no 2_567
H17 F3 2.505(5) no 2_567
H17 C63 3.359(11) no 2_567
H17 C64 2.922(8) no 2_567
H17 C68 3.232(9) no 2_567
H17 C69 3.490(9) no 2_567
H17 H63 3.16129(11) no 2_567
H17 H64 2.30965(7) no 2_567
H17 H68 3.25296(14) no 2_567
H20 F3 2.627(5) no 2_567
H20 C69 2.885(8) no 2_567
H20 C70 3.011(7) no 2_567
H20 C72 3.098(8) no 2_567
H20 H69 2.79881(10) no 2_567
H20 H72 2.97028(11) no 2_567
H20 H73 3.47203(12) no .
H21 F1 3.234(6) no .
H21 F2 2.344(5) no .
H21 C72 3.476(7) no 2_567
H21 C76 3.556(8) no .
H21 H72 2.78698(11) no 2_567
H21 H76 3.55481(16) no .
H24 F2 2.770(5) no .
H24 F5 2.967(6) no .
H24 C89 3.533(9) no .
H24 C90 3.103(7) no .
H24 H89 3.39812(13) no .
H24 H90 2.60095(7) no .
H25 Cl3A 3.291(5) no 2_566
H25 C52 3.413(10) no 2_676
H25 C89 3.538(10) no .
H25 C90 3.298(8) no .
H25 H1U 3.2735 no 2_566
H25 H52A 3.53912(11) no 2_676
H25 H52C 2.53631(8) no 2_676
H25 H90 3.43109(14) no .
H28 Sb2 3.5715(6) no 2_566
H28 F8 2.757(5) no 2_566
H28 F10 2.609(6) no 2_566
H28 F11 3.447(6) no 2_566
H28 C1A 3.287(19) no 2_566
H28 H1U 2.4292 no 2_566
H29 F8 3.185(5) no 2_566
H29 F11 2.789(6) no 2_566
H29 C1X 3.320(12) no 2_566
H29 H1A 3.39010(11) no 2_566
H29 H1B 2.71945(12) no 2_566
H29 H1C 3.34434(11) no 2_566
H29 H1U 3.5634 no 2_566
H29 H29 3.41572(10) no 2_566
H29 H30 3.36586(13) no 2_566
H30 Sb2 3.5498(5) no .
H30 F7 2.868(6) no .
H30 F8 2.751(5) no .
H30 F11 3.092(7) no .
H30 C3 3.073(12) no 2_566
H30 H3 2.41306(8) no 2_566
H30 H29 3.36586(13) no 2_566
H31 F7 2.790(6) no .
H31 H1W 3.5846 no .
H31 H3 3.23155(13) no 2_566
H35 C99 2.94(2) no .
H35 C100 3.51(3) no .
H35 H1S 2.4566 no .
H35 H1T 2.6448 no .
H35 H2S 3.0248 no .
H35 H9S 2.7947 no .
H36 Cl1A 3.299(5) no 2_666
H36 Cl2A 3.257(6) no 2_666
H36 C99 3.34(3) no .
H36 H1S 3.2447 no .
H36 H1T 2.5562 no .
H36 H9S 3.4203 no .
H36 H94 2.88930(9) no .
H37 Cl2B 3.424(4) no 2_666
H37 C79 2.876(8) no .
H37 C80 2.979(8) no .
H37 C81 3.060(10) no .
H37 C82 3.043(10) no .
H37 C83 2.920(9) no .
H37 C84 2.863(9) no .
H37 H80 3.54379(14) no .
H37 H83 3.44785(11) no .
H37 H94 3.33571(12) no .
H38 Cl3B 3.283(3) no 2_666
H38 C77 3.298(8) no .
H38 C79 3.477(7) no .
H38 C92 3.390(7) no .
H38 H77 2.44380(9) no .
H42 C50 3.127(10) no 2_676
H42 C52 3.347(12) no 2_676
H42 H1S 2.9462 no .
H42 H2S 3.4760 no .
H42 H8T 3.4931 no .
H42 H50A 2.87886(9) no 2_676
H42 H50B 2.54688(7) no 2_676
H42 H52A 2.73418(10) no 2_676
H42 H52B 3.23879(14) no 2_676
H44 Cl1F 3.558(7) no .
H44 Cl3F 3.195(10) no .
H44 H2S 3.2464 no .
H44 H9T 3.2953 no .
H47A Cl1C 2.983(9) no .
H47B Cl1F 3.434(8) no .
H47B C100 3.24(3) no .
H47B C106 3.182(15) no .
H47B C107 3.52(2) no .
H47B H2S 2.9169 no .
H47B H2T 2.7529 no .
H47B H3T 3.2616 no .
H47B H8S 2.8639 no .
H47B H8T 2.7936 no .
H47B H9T 2.8995 no .
H48A C105 3.254(19) no 2_676
H48A C106 3.45(2) no 2_676
H48A H2T 3.2797 no 2_676
H48A H7T 2.4877 no 2_676
H48A H8S 3.5642 no 2_676
H48A H8T 2.9560 no 2_676
H48A H48B 2.82320(11) no 2_676
H48B O1 3.469(7) no 2_676
H48B C48 3.227(11) no 2_676
H48B C106 3.371(19) no .
H48B H2T 3.0397 no .
H48B H6U 2.8369 no 2_776
H48B H8S 2.9358 no .
H48B H8T 2.8798 no .
H48B H12S 3.3967 no 2_776
H48B H48A 2.82320(11) no 2_676
H48B H48B 2.76737(9) no 2_676
H49A C57 3.380(13) no 1_554
H49A H56 3.49512(10) no 1_554
H49A H57 2.78795(11) no 1_554
H49B Cl3E 3.167(10) no .
H49B C104 3.49(7) no 2_776
H49B C110 3.16(3) no 2_776
H49B H5T 3.2134 no 2_776
H49B H6T 3.1429 no 2_776
H49B H6U 3.1107 no 2_776
H49B H12S 2.6809 no 2_776
H49B H12T 3.5567 no 2_776
H49B H12U 2.8245 no 2_776
H50A O2 2.903(9) no 2_676
H50A C94 3.520(10) no 2_676
H50A C95 3.179(10) no 2_676
H50A C99 3.02(4) no 2_676
H50A C105 3.412(17) no 2_676
H50A C106 3.576(18) no 2_676
H50A H1S 2.4331 no 2_676
H50A H2T 3.2500 no 2_676
H50A H7T 3.2441 no 2_676
H50A H8T 2.8730 no 2_676
H50A H42 2.87886(9) no 2_676
H50A H94 3.50679(10) no 2_676
H50B O1 3.505(7) no 2_676
H50B C42 3.444(10) no 2_676
H50B C104 3.08(7) no 2_776
H50B C110 3.08(3) no 2_776
H50B H6T 2.5273 no 2_776
H50B H6U 2.7749 no 2_776
H50B H12S 3.1315 no 2_776
H50B H12T 2.8030 no 2_776
H50B H12U 2.8053 no 2_776
H50B H42 2.54688(7) no 2_676
H51A C87 2.805(9) no 2_676
H51A C88 3.356(10) no 2_676
H51A C93 3.483(9) no 2_676
H51A C94 3.328(11) no 2_676
H51A H57 3.16741(10) no 1_554
H51A H87 2.31601(10) no 2_676
H51A H88 3.33160(11) no 2_676
H51A H94 3.53327(14) no 2_676
H51B Cl2E 3.449(11) no .
H51B Cl3A 3.556(4) no 1_665
H51B Cl3E 3.211(11) no .
H51B C110 3.28(4) no 2_776
H51B H6T 3.0160 no 2_776
H51B H12S 3.5643 no 2_776
H51B H12T 3.5466 no 2_776
H51B H12U 2.3987 no 2_776
H51B H87 3.52676(12) no 2_676
H51B H88 3.55328(15) no 2_676
H52A Cl3A 3.110(5) no 1_665
H52A C27 3.489(8) no 2_676
H52A C32 3.399(8) no 2_676
H52A C33 3.170(9) no 2_676
H52A C34 3.114(10) no 2_676
H52A C39 3.207(9) no 2_676
H52A C40 3.363(8) no 2_676
H52A C42 3.546(9) no 2_676
H52A H25 3.53912(11) no 2_676
H52A H42 2.73418(10) no 2_676
H52B C34 2.977(8) no 2_676
H52B C35 3.162(10) no 2_676
H52B C36 3.451(10) no 2_676
H52B C37 3.557(10) no 2_676
H52B C38 3.378(9) no 2_676
H52B C39 3.093(7) no 2_676
H52B C94 3.042(9) no 2_676
H52B H1S 2.7799 no 2_676
H52B H42 3.23879(14) no 2_676
H52B H94 2.54447(10) no 2_676
H52C Cl3A 3.320(5) no 1_665
H52C C25 3.393(8) no 2_676
H52C C38 3.568(10) no 2_676
H52C C39 3.275(8) no 2_676
H52C C40 3.466(8) no 2_676
H52C C86 3.421(8) no 2_676
H52C C87 3.231(9) no 2_676
H52C C88 3.472(10) no 2_676
H52C H25 2.53631(8) no 2_676
H52C H87 3.46326(11) no 2_676
H54 Cl3D 2.994(4) no 1_655
H54 C10 3.398(9) no 2_667
H54 C11 3.031(10) no 2_667
H54 H10 3.35982(11) no 2_667
H54 H11 2.67462(10) no 2_667
H55 Cl3F 2.973(10) no 1_556
H55 O1W 3.164(15) no 1_556
H55 C11 3.544(8) no 2_667
H56 Cl2F 3.351(17) no 1_556
H56 Cl3E 3.018(9) no 1_556
H56 Cl3F 3.222(11) no 1_556
H56 O4W 3.25(2) no 1_556
H56 H49A 3.49512(10) no 1_556
H57 H49A 2.78795(11) no 1_556
H57 H51A 3.16741(10) no 1_556
H61 Cl1E 3.199(10) no 1_456
H61 Cl2F 3.514(17) no 1_456
H61 O2W 3.05(2) no 1_456
H61 O4W 3.50(3) no 1_456
H61 C1E 3.54(2) no 1_456
H61 H1Y 3.0190 no 1_456
H62 Cl1E 3.451(9) no 1_456
H62 Cl2F 3.503(16) no 1_456
H62 O4W 3.12(3) no 1_456
H63 F4 2.786(6) no .
H63 H16 3.05261(10) no 2_567
H63 H17 3.16129(11) no 2_567
H64 Sb1 3.4748(5) no .
H64 F3 2.466(4) no .
H64 F4 3.305(6) no .
H64 F6 2.828(5) no .
H64 C17 3.187(7) no 2_567
H64 H16 3.42171(11) no 2_567
H64 H17 2.30965(7) no 2_567
H68 Cl3C 3.254(11) no 1_556
H68 F9 2.682(6) no 1_556
H68 C10 3.363(10) no 2_667
H68 C17 3.483(8) no 2_567
H68 H10 2.49781(8) no 2_667
H68 H11 3.52862(15) no 2_667
H68 H17 3.25296(14) no 2_567
H69 F9 2.555(6) no 1_556
H69 F12 3.357(7) no 1_556
H69 C18 3.380(8) no 2_567
H69 C20 2.909(8) no 2_567
H69 C21 3.394(7) no 2_567
H69 H1V 3.5372 no 1_556
H69 H10 3.47116(10) no 2_667
H69 H11 3.46285(15) no 2_667
H69 H20 2.79881(10) no 2_567
H72 Cl1B 3.358(4) no 1_556
H72 F1 2.754(5) no 2_567
H72 C20 3.379(9) no 2_567
H72 C21 3.283(8) no 2_567
H72 H20 2.97028(11) no 2_567
H72 H21 2.78698(11) no 2_567
H73 Cl1D 3.354(3) no 2_567
H73 Cl2D 3.232(3) no 2_567
H73 F1 2.657(5) no 2_567
H73 H20 3.47203(12) no .
H76 Cl1B 3.581(4) no 2_666
H76 Cl2D 3.378(3) no 2_567
H76 Cl3B 3.563(3) no 2_666
H76 C18 3.583(7) no .
H76 C20 3.308(8) no .
H76 C21 3.215(8) no .
H76 C23 3.416(9) no .
H76 H21 3.55481(16) no .
H77 Cl3B 3.088(3) no 2_666
H77 C23 3.458(8) no .
H77 C24 3.432(9) no .
H77 C25 3.528(9) no .
H77 C38 3.363(8) no .
H77 H38 2.44380(9) no .
H80 Cl1D 3.095(3) no 1_655
H80 C1D 3.324(9) no 1_655
H80 H1X 2.8918 no 1_655
H80 H37 3.54379(14) no .
H81 Sb1 3.5007(6) no 1_655
H81 Cl2B 3.422(5) no 2_666
H81 F1 3.022(6) no 1_655
H81 F4 3.134(6) no 1_655
H81 F5 2.471(5) no 1_655
H81 H1X 3.0234 no 1_655
H82 Cl1A 3.309(5) no 2_666
H82 Cl1E 3.496(8) no 2_776
H82 Cl2E 3.497(10) no 2_776
H82 F5 2.903(6) no 1_655
H82 H89 3.18109(15) no 1_655
H83 Cl1E 3.090(8) no 2_776
H83 Cl2E 3.486(10) no 2_776
H83 O3W 3.06(2) no 2_776
H83 O5W 3.481(17) no 1_556
H83 C1E 3.47(2) no 2_776
H83 H1Y 3.3580 no 2_776
H83 H37 3.44785(11) no .
H87 C51 3.215(11) no 2_676
H87 H51A 2.31601(10) no 2_676
H87 H51B 3.52676(12) no 2_676
H87 H52C 3.46326(11) no 2_676
H88 Cl1E 3.148(10) no 2_676
H88 Cl2E 3.434(10) no 2_676
H88 Cl3E 3.483(11) no 2_676
H88 O4W 2.90(3) no 2_676
H88 C1E 3.56(3) no 2_676
H88 H51A 3.33160(11) no 2_676
H88 H51B 3.55328(15) no 2_676
H89 F5 2.463(5) no .
H89 F6 3.252(5) no .
H89 H24 3.39812(13) no .
H89 H82 3.18109(15) no 1_455
H90 Sb1 3.4352(6) no .
H90 F2 2.610(5) no .
H90 F5 2.996(5) no .
H90 F6 2.770(5) no .
H90 C24 3.213(7) no .
H90 H24 2.60095(7) no .
H90 H25 3.43109(14) no .
H94 O3W 3.41(2) no 2_776
H94 C35 3.452(8) no .
H94 C36 2.894(9) no .
H94 C37 3.172(9) no .
H94 C52 3.424(13) no 2_676
H94 H36 2.88930(9) no .
H94 H37 3.33571(12) no .
H94 H50A 3.50679(10) no 2_676
H94 H51A 3.53327(14) no 2_676
H94 H52B 2.54447(10) no 2_676
H96 Cl1C 3.542(11) no 2_676
H96 O2W 3.29(2) no 2_776
H98 O5W 3.246(19) no 1_556

loop_
_geom_torsion_atom_site_label_1
_geom_torsion_atom_site_label_2
_geom_torsion_atom_site_label_3
_geom_torsion_atom_site_label_4
_geom_torsion
_geom_torsion_publ_flag
_geom_torsion_site_symmetry_1
_geom_torsion_site_symmetry_3
_geom_torsion_site_symmetry_4
O1X Ag1 N96 C15 -16.6(6) no . . .
O1X Ag1 N96 C19 163.8(4) no . . .
N96 Ag1 O1X C2X 133.4(4) no . . .
N96 Ag1 O1X C3X -80.8(5) no . . .
O1X Ag1 N97 C22 -151.8(5) no . . .
O1X Ag1 N97 C26 30.7(9) no . . .
N97 Ag1 O1X C2X -85.7(6) no . . .
N97 Ag1 O1X C3X 60.1(8) no . . .
N96 Ag1 N97 C22 -2.0(4) no . . .
N96 Ag1 N97 C26 -179.5(5) no . . .
N97 Ag1 N96 C15 -178.7(6) no . . .
N97 Ag1 N96 C19 1.7(4) no . . .
O1Y Ag2 N54 C67 11.1(10) no . . .
O1Y Ag2 N54 C71 -171.5(7) no . . .
O1Y Ag2 N55 C74 172.0(8) no . . .
O1Y Ag2 N55 C78 -11.3(10) no . . .
N54 Ag2 N55 C74 4.7(4) no . . .
N54 Ag2 N55 C78 -178.6(6) no . . .
N55 Ag2 N54 C67 179.3(6) no . . .
N55 Ag2 N54 C71 -3.3(4) no . . .
Ag1 O1X C2X C1X -41.4(10) no . . .
Ag1 O1X C3X C4X -70.6(8) no . . .
C2X O1X C3X C4X 74.4(11) no . . .
C3X O1X C2X C1X 173.3(8) no . . .
C43 O1 C47 C48 179.7(7) no . . .
C47 O1 C43 C42 177.3(7) no . . .
C47 O1 C43 C44 -2.1(12) no . . .
C95 O2 C99 C100 174.1(13) no . . .
C99 O2 C95 C94 3(3) no . . .
C99 O2 C95 C96 -177(2) no . . .
C95 O2 C105 C106 -165.7(10) no . . .
C105 O2 C95 C94 -179.8(12) no . . .
C105 O2 C95 C96 -0.0(18) no . . .
C99 O2 C105 C106 12.5(19) no . . .
C105 O2 C99 C100 -4(2) no . . .
Ag2 N54 C67 C66 -3.3(10) no . . .
Ag2 N54 C67 C68 179.7(5) no . . .
Ag2 N54 C71 C70 -176.7(5) no . . .
Ag2 N54 C71 C74 1.6(8) no . . .
C67 N54 C71 C70 0.9(11) no . . .
C67 N54 C71 C74 179.2(6) no . . .
C71 N54 C67 C66 179.4(6) no . . .
C71 N54 C67 C68 2.4(12) no . . .
Ag2 N55 C74 C71 -5.6(8) no . . .
Ag2 N55 C74 C75 173.9(5) no . . .
Ag2 N55 C78 C77 -173.4(4) no . . .
Ag2 N55 C78 C92 6.7(10) no . . .
C74 N55 C78 C77 3.2(11) no . . .
C74 N55 C78 C92 -176.7(6) no . . .
C78 N55 C74 C71 177.5(6) no . . .
C78 N55 C74 C75 -3.0(11) no . . .
Ag1 N96 C15 C14 5.4(10) no . . .
Ag1 N96 C15 C16 -176.9(4) no . . .
Ag1 N96 C19 C18 179.8(4) no . . .
Ag1 N96 C19 C22 -1.3(8) no . . .
C15 N96 C19 C18 0.2(11) no . . .
C15 N96 C19 C22 179.1(7) no . . .
C19 N96 C15 C14 -175.0(6) no . . .
C19 N96 C15 C16 2.7(11) no . . .
Ag1 N97 C22 C19 2.0(9) no . . .
Ag1 N97 C22 C23 -177.1(5) no . . .
Ag1 N97 C26 C25 178.3(5) no . . .
Ag1 N97 C26 C40 -3.2(10) no . . .
C22 N97 C26 C25 0.9(12) no . . .
C22 N97 C26 C40 179.4(6) no . . .
C26 N97 C22 C19 179.7(7) no . . .
C26 N97 C22 C23 0.6(11) no . . .
C2 C1 C6 C5 -1.2(10) no . . .
C2 C1 C6 C7 -180.0(6) no . . .
C6 C1 C2 C3 0.5(11) no . . .
C2 C1 C14 C13 179.2(6) no . . .
C2 C1 C14 C15 -5.5(11) no . . .
C14 C1 C2 C3 -177.8(7) no . . .
C6 C1 C14 C13 0.9(11) no . . .
C6 C1 C14 C15 176.3(6) no . . .
C14 C1 C6 C5 177.2(6) no . . .
C14 C1 C6 C7 -1.6(10) no . . .
C1 C2 C3 C4 1.4(13) no . . .
C2 C3 C4 C5 -2.6(14) no . . .
C3 C4 C5 C6 2.0(13) no . . .
C4 C5 C6 C1 -0.1(12) no . . .
C4 C5 C6 C7 178.7(7) no . . .
C1 C6 C7 C8 0.8(10) no . . .
C1 C6 C7 C45 176.4(6) no . . 2_666
C5 C6 C7 C8 -178.0(6) no . . .
C5 C6 C7 C45 -2.4(11) no . . 2_666
C6 C7 C8 C9 -178.6(6) no . . .
C6 C7 C8 C13 0.7(10) no . . .
C6 C7 C45 C44 -101.0(9) no . 2_666 2_666
C6 C7 C45 C46 82.5(9) no . 2_666 2_666
C8 C7 C45 C44 74.8(8) no . 2_666 2_666
C8 C7 C45 C46 -101.7(9) no . 2_666 2_666
C45 C7 C8 C9 5.7(10) no 2_666 . .
C45 C7 C8 C13 -175.0(5) no 2_666 . .
C7 C8 C9 C10 -179.5(6) no . . .
C7 C8 C13 C12 179.4(6) no . . .
C7 C8 C13 C14 -1.4(10) no . . .
C9 C8 C13 C12 -1.3(10) no . . .
C9 C8 C13 C14 177.9(6) no . . .
C13 C8 C9 C10 1.2(10) no . . .
C8 C9 C10 C11 0.8(12) no . . .
C9 C10 C11 C12 -2.7(12) no . . .
C10 C11 C12 C13 2.5(12) no . . .
C11 C12 C13 C8 -0.5(11) no . . .
C11 C12 C13 C14 -179.7(7) no . . .
C8 C13 C14 C1 0.6(10) no . . .
C8 C13 C14 C15 -174.8(6) no . . .
C12 C13 C14 C1 179.8(6) no . . .
C12 C13 C14 C15 4.3(10) no . . .
C1 C14 C15 N96 -81.6(9) no . . .
C1 C14 C15 C16 100.8(9) no . . .
C13 C14 C15 N96 93.9(9) no . . .
C13 C14 C15 C16 -83.7(9) no . . .
N96 C15 C16 C17 -3.5(12) no . . .
C14 C15 C16 C17 174.0(7) no . . .
C15 C16 C17 C18 1.3(12) no . . .
C16 C17 C18 C19 1.5(11) no . . .
C16 C17 C18 C20 -179.8(7) no . . .
C17 C18 C19 N96 -2.3(11) no . . .
C17 C18 C19 C22 178.9(6) no . . .
C17 C18 C20 C21 -177.7(7) no . . .
C19 C18 C20 C21 0.9(11) no . . .
C20 C18 C19 N96 178.9(6) no . . .
C20 C18 C19 C22 0.1(11) no . . .
N96 C19 C22 N97 -0.4(11) no . . .
N96 C19 C22 C23 178.7(6) no . . .
C18 C19 C22 N97 178.4(6) no . . .
C18 C19 C22 C23 -2.5(11) no . . .
C18 C20 C21 C23 0.5(12) no . . .
C20 C21 C23 C22 -2.9(11) no . . .
C20 C21 C23 C24 -179.5(7) no . . .
N97 C22 C23 C21 -177.1(6) no . . .
N97 C22 C23 C24 -0.2(11) no . . .
C19 C22 C23 C21 3.8(11) no . . .
C19 C22 C23 C24 -179.3(6) no . . .
C21 C23 C24 C25 175.0(7) no . . .
C22 C23 C24 C25 -1.7(12) no . . .
C23 C24 C25 C26 3.1(13) no . . .
C24 C25 C26 N97 -2.8(13) no . . .
C24 C25 C26 C40 178.8(7) no . . .
N97 C26 C40 C27 76.7(10) no . . .
N97 C26 C40 C39 -102.0(8) no . . .
C25 C26 C40 C27 -104.8(9) no . . .
C25 C26 C40 C39 76.5(12) no . . .
C28 C27 C32 C31 -1.8(12) no . . .
C28 C27 C32 C33 179.3(8) no . . .
C32 C27 C28 C29 1.9(13) no . . .
C28 C27 C40 C26 -1.4(13) no . . .
C28 C27 C40 C39 177.3(8) no . . .
C40 C27 C28 C29 -178.4(8) no . . .
C32 C27 C40 C26 178.4(7) no . . .
C32 C27 C40 C39 -3.0(13) no . . .
C40 C27 C32 C31 178.5(7) no . . .
C40 C27 C32 C33 -0.5(13) no . . .
C27 C28 C29 C30 -0.3(15) no . . .
C28 C29 C30 C31 -1.5(15) no . . .
C29 C30 C31 C32 1.5(16) no . . .
C30 C31 C32 C27 0.1(14) no . . .
C30 C31 C32 C33 179.0(9) no . . .
C27 C32 C33 C34 4.3(13) no . . .
C27 C32 C33 C41 -173.0(7) no . . .
C31 C32 C33 C34 -174.6(8) no . . .
C31 C32 C33 C41 8.1(14) no . . .
C32 C33 C34 C35 175.0(8) no . . .
C32 C33 C34 C39 -4.6(13) no . . .
C32 C33 C41 C42 92.3(9) no . . .
C32 C33 C41 C46 -90.2(11) no . . .
C34 C33 C41 C42 -85.0(11) no . . .
C34 C33 C41 C46 92.4(9) no . . .
C41 C33 C34 C35 -7.7(13) no . . .
C41 C33 C34 C39 172.7(7) no . . .
C33 C34 C35 C36 -178.3(8) no . . .
C33 C34 C39 C38 179.1(7) no . . .
C33 C34 C39 C40 1.1(12) no . . .
C35 C34 C39 C38 -0.6(11) no . . .
C35 C34 C39 C40 -178.5(7) no . . .
C39 C34 C35 C36 1.3(13) no . . .
C34 C35 C36 C37 -1.2(14) no . . .
C35 C36 C37 C38 0.3(14) no . . .
C36 C37 C38 C39 0.4(13) no . . .
C37 C38 C39 C34 -0.2(12) no . . .
C37 C38 C39 C40 177.6(8) no . . .
C34 C39 C40 C26 -178.7(7) no . . .
C34 C39 C40 C27 2.7(12) no . . .
C38 C39 C40 C26 3.5(12) no . . .
C38 C39 C40 C27 -175.1(7) no . . .
C33 C41 C42 C43 178.1(7) no . . .
C33 C41 C46 C45 -177.6(7) no . . .
C42 C41 C46 C45 -0.2(12) no . . .
C46 C41 C42 C43 0.6(13) no . . .
C41 C42 C43 O1 179.8(8) no . . .
C41 C42 C43 C44 -0.8(14) no . . .
O1 C43 C44 C45 179.9(7) no . . .
C42 C43 C44 C45 0.5(13) no . . .
C43 C44 C45 C7 176.6(7) no . . 2_666
C43 C44 C45 C46 -0.1(12) no . . .
C7 C45 C46 C41 -176.6(7) no 2_666 . .
C44 C45 C46 C41 -0.1(12) no . . .
O1 C47 C48 C49 -174.9(7) no . . .
C47 C48 C49 C50 -173.8(8) no . . .
C48 C49 C50 C51 -177.1(8) no . . .
C49 C50 C51 C52 175.2(9) no . . .
C54 C53 C58 C57 1.2(14) no . . .
C54 C53 C58 C59 -178.3(9) no . . .
C58 C53 C54 C55 3.0(16) no . . .
C54 C53 C66 C65 179.5(9) no . . .
C54 C53 C66 C67 1.0(14) no . . .
C66 C53 C54 C55 -175.8(9) no . . .
C58 C53 C66 C65 0.7(13) no . . .
C58 C53 C66 C67 -177.8(7) no . . .
C66 C53 C58 C57 -180.0(8) no . . .
C66 C53 C58 C59 0.6(14) no . . .
C53 C54 C55 C56 -6(2) no . . .
C54 C55 C56 C57 4(3) no . . .
C55 C56 C57 C58 0(3) no . . .
C56 C57 C58 C53 -3(2) no . . .
C56 C57 C58 C59 176.8(13) no . . .
C53 C58 C59 C60 -0.5(14) no . . .
C53 C58 C59 C97 178.6(8) no . . 2_677
C57 C58 C59 C60 -180.0(9) no . . .
C57 C58 C59 C97 -0.9(15) no . . 2_677
C58 C59 C60 C61 179.7(8) no . . .
C58 C59 C60 C65 -0.8(13) no . . .
C58 C59 C97 C96 -95.5(10) no . 2_677 2_677
C58 C59 C97 C98 84.3(11) no . 2_677 2_677
C60 C59 C97 C96 83.6(10) no . 2_677 2_677
C60 C59 C97 C98 -96.6(10) no . 2_677 2_677
C97 C59 C60 C61 0.7(12) no 2_677 . .
C97 C59 C60 C65 -179.9(7) no 2_677 . .
C59 C60 C61 C62 -179.4(8) no . . .
C59 C60 C65 C64 -179.0(7) no . . .
C59 C60 C65 C66 2.0(11) no . . .
C61 C60 C65 C64 0.5(12) no . . .
C61 C60 C65 C66 -178.5(7) no . . .
C65 C60 C61 C62 1.1(14) no . . .
C60 C61 C62 C63 -1.2(18) no . . .
C61 C62 C63 C64 -0.4(17) no . . .
C62 C63 C64 C65 2.0(15) no . . .
C63 C64 C65 C60 -2.1(13) no . . .
C63 C64 C65 C66 176.9(8) no . . .
C60 C65 C66 C53 -2.0(11) no . . .
C60 C65 C66 C67 176.5(6) no . . .
C64 C65 C66 C53 179.1(7) no . . .
C64 C65 C66 C67 -2.4(11) no . . .
C53 C66 C67 N54 -85.6(10) no . . .
C53 C66 C67 C68 91.5(9) no . . .
C65 C66 C67 N54 95.9(9) no . . .
C65 C66 C67 C68 -87.0(9) no . . .
N54 C67 C68 C69 -2.3(13) no . . .
C66 C67 C68 C69 -179.3(7) no . . .
C67 C68 C69 C70 -1.0(12) no . . .
C68 C69 C70 C71 3.9(11) no . . .
C68 C69 C70 C72 -177.0(7) no . . .
C69 C70 C71 N54 -4.0(11) no . . .
C69 C70 C71 C74 177.6(6) no . . .
C69 C70 C72 C73 -179.2(7) no . . .
C71 C70 C72 C73 -0.2(12) no . . .
C72 C70 C71 N54 176.9(7) no . . .
C72 C70 C71 C74 -1.4(11) no . . .
N54 C71 C74 N55 2.8(11) no . . .
N54 C71 C74 C75 -176.7(6) no . . .
C70 C71 C74 N55 -178.9(6) no . . .
C70 C71 C74 C75 1.6(11) no . . .
C70 C72 C73 C75 1.7(13) no . . .
C72 C73 C75 C74 -1.5(12) no . . .
C72 C73 C75 C76 177.6(7) no . . .
N55 C74 C75 C73 -179.7(6) no . . .
N55 C74 C75 C76 1.1(11) no . . .
C71 C74 C75 C73 -0.2(12) no . . .
C71 C74 C75 C76 -179.4(7) no . . .
C73 C75 C76 C77 -178.5(7) no . . .
C74 C75 C76 C77 0.6(12) no . . .
C75 C76 C77 C78 -0.5(13) no . . .
C76 C77 C78 N55 -1.4(13) no . . .
C76 C77 C78 C92 178.4(7) no . . .
N55 C78 C92 C79 107.8(8) no . . .
N55 C78 C92 C91 -71.2(9) no . . .
C77 C78 C92 C79 -72.1(10) no . . .
C77 C78 C92 C91 108.9(9) no . . .
C80 C79 C84 C83 0.5(10) no . . .
C80 C79 C84 C85 178.3(6) no . . .
C84 C79 C80 C81 -0.4(11) no . . .
C80 C79 C92 C78 1.7(11) no . . .
C80 C79 C92 C91 -179.3(6) no . . .
C92 C79 C80 C81 179.5(7) no . . .
C84 C79 C92 C78 -178.4(6) no . . .
C84 C79 C92 C91 0.6(10) no . . .
C92 C79 C84 C83 -179.3(6) no . . .
C92 C79 C84 C85 -1.6(11) no . . .
C79 C80 C81 C82 1.1(13) no . . .
C80 C81 C82 C83 -2.0(14) no . . .
C81 C82 C83 C84 2.3(14) no . . .
C82 C83 C84 C79 -1.5(13) no . . .
C82 C83 C84 C85 -179.2(8) no . . .
C79 C84 C85 C86 2.3(11) no . . .
C79 C84 C85 C93 -174.8(6) no . . .
C83 C84 C85 C86 179.9(7) no . . .
C83 C84 C85 C93 2.8(12) no . . .
C84 C85 C86 C87 177.6(7) no . . .
C84 C85 C86 C91 -1.9(11) no . . .
C84 C85 C93 C94 72.3(10) no . . .
C84 C85 C93 C98 -112.7(9) no . . .
C86 C85 C93 C94 -104.9(10) no . . .
C86 C85 C93 C98 70.1(10) no . . .
C93 C85 C86 C87 -5.4(11) no . . .
C93 C85 C86 C91 175.1(6) no . . .
C85 C86 C87 C88 178.9(7) no . . .
C85 C86 C91 C90 -179.1(6) no . . .
C85 C86 C91 C92 0.9(11) no . . .
C87 C86 C91 C90 1.4(10) no . . .
C87 C86 C91 C92 -178.6(6) no . . .
C91 C86 C87 C88 -1.6(12) no . . .
C86 C87 C88 C89 0.1(14) no . . .
C87 C88 C89 C90 1.6(14) no . . .
C88 C89 C90 C91 -1.8(13) no . . .
C89 C90 C91 C86 0.3(11) no . . .
C89 C90 C91 C92 -179.7(7) no . . .
C86 C91 C92 C78 178.7(6) no . . .
C86 C91 C92 C79 -0.3(10) no . . .
C90 C91 C92 C78 -1.3(11) no . . .
C90 C91 C92 C79 179.7(6) no . . .
C85 C93 C94 C95 175.3(8) no . . .
C85 C93 C98 C97 -174.8(7) no . . .
C94 C93 C98 C97 0.3(13) no . . .
C98 C93 C94 C95 0.1(14) no . . .
C93 C94 C95 O2 179.3(9) no . . .
C93 C94 C95 C96 -0.5(15) no . . .
O2 C95 C96 C97 -179.3(9) no . . .
C94 C95 C96 C97 0.5(15) no . . .
C95 C96 C97 C59 -180.0(8) no . . 2_677
C95 C96 C97 C98 -0.1(15) no . . .
C59 C97 C98 C93 179.5(8) no 2_677 . .
C96 C97 C98 C93 -0.3(14) no . . .
O2 C99 C100 C101 71(4) no . . .
C99 C100 C101 C102 79(3) no . . .
C100 C101 C102 C103 170(3) no . . .
C101 C102 C103 C104 -177(4) no . . .
O2 C105 C106 C107 -58.7(17) no . . .
C105 C106 C107 C108 -63.1(18) no . . .
C106 C107 C108 C109 -176.2(13) no . . .
C107 C108 C109 C110 180.0(17) no . . .
